data_1515309
loop_
_publ_author_name
'Ciabatti, Iacopo'
'Femoni, Cristina'
'Iapalucci, Maria Carmela'
'Longoni, Giuliano'
'Zacchini, Stefano'
'Zarra, Salvatore'

_publ_section_title
;
 Surface decorated platinum carbonyl clusters.
;
_journal_issue 14
_journal_name_full Nanoscale
_journal_page_first 4166
_journal_page_last 4177
_journal_paper_doi 10.1039/c2nr30400g
_journal_volume 4
_journal_year 2012
_chemical_formula_sum 'C195.7 H193.96 Br12.57 Cd12 N10.57 O30.57 P6 Pt26.57'
_chemical_formula_weight 10905.70
_chemical_name_systematic
;
?
;
_space_group_IT_number 2
_symmetry_cell_setting triclinic
_symmetry_space_group_name_Hall '-P 1'
_symmetry_space_group_name_H-M 'P -1'
_atom_sites_solution_hydrogens geom
_atom_sites_solution_primary direct
_atom_sites_solution_secondary difmap
_audit_creation_method SHELXL-97
_cell_angle_alpha 109.550(4)
_cell_angle_beta 116.364(3)
_cell_angle_gamma 93.478(4)
_cell_formula_units_Z 1
_cell_length_a 19.014(4)
_cell_length_b 19.296(8)
_cell_length_c 20.388(5)
_cell_measurement_reflns_used 8844
_cell_measurement_temperature 100(2)
_cell_measurement_theta_max 25.5175
_cell_measurement_theta_min 2.2365
_cell_volume 6119(3)
_computing_structure_refinement 'SHELXL-97 (Sheldrick, 1997)'
_computing_structure_solution 'SHELXS-97 (Sheldrick, 1990)'
_diffrn_ambient_temperature 100(2)
_diffrn_measured_fraction_theta_full 0.994
_diffrn_measured_fraction_theta_max 0.994
_diffrn_measurement_device_type 'CCD area detector'
_diffrn_measurement_method 'phi and omega scans'
_diffrn_radiation_monochromator graphite
_diffrn_radiation_source 'fine-focus sealed tube'
_diffrn_radiation_type MoK\a
_diffrn_radiation_wavelength 0.71073
_diffrn_reflns_av_R_equivalents 0.1887
_diffrn_reflns_av_sigmaI/netI 0.2417
_diffrn_reflns_limit_h_max 22
_diffrn_reflns_limit_h_min -22
_diffrn_reflns_limit_k_max 22
_diffrn_reflns_limit_k_min -22
_diffrn_reflns_limit_l_max 24
_diffrn_reflns_limit_l_min -24
_diffrn_reflns_number 57124
_diffrn_reflns_theta_full 25.03
_diffrn_reflns_theta_max 25.03
_diffrn_reflns_theta_min 1.22
_exptl_absorpt_coefficient_mu 18.281
_exptl_absorpt_correction_T_max 0.2177
_exptl_absorpt_correction_T_min 0.1140
_exptl_absorpt_correction_type empirical
_exptl_crystal_colour black
_exptl_crystal_density_diffrn 2.960
_exptl_crystal_density_method 'not measured'
_exptl_crystal_description prism
_exptl_crystal_F_000 4865
_exptl_crystal_size_max 0.21
_exptl_crystal_size_mid 0.16
_exptl_crystal_size_min 0.12
_refine_diff_density_max 4.396
_refine_diff_density_min -5.209
_refine_diff_density_rms 0.513
_refine_ls_extinction_method none
_refine_ls_goodness_of_fit_ref 0.979
_refine_ls_hydrogen_treatment constr
_refine_ls_matrix_type full
_refine_ls_number_parameters 1091
_refine_ls_number_reflns 21501
_refine_ls_number_restraints 824
_refine_ls_restrained_S_all 0.963
_refine_ls_R_factor_all 0.2144
_refine_ls_R_factor_gt 0.0964
_refine_ls_shift/su_max 0.001
_refine_ls_shift/su_mean 0.000
_refine_ls_structure_factor_coef Fsqd
_refine_ls_weighting_details 'calc w=1/[\s^2^(Fo^2^)+(0.1148P)^2^+0.0000P] where P=(Fo^2^+2Fc^2^)/3'
_refine_ls_weighting_scheme calc
_refine_ls_wR_factor_gt 0.2214
_refine_ls_wR_factor_ref 0.2842
_reflns_number_gt 9457
_reflns_number_total 21501
_reflns_threshold_expression >2sigma(I)
_cod_data_source_file c2nr30400g.txt
_cod_data_source_block p-1
_cod_depositor_comments
;
The following automatic conversions were performed:

'_symmetry_cell_setting' value 'Triclinic' changed to 'triclinic'
according to
/usr/data/users/saulius/automatic-downloads/retrospective/RSC/lib/dictionaries/cif_core.dic
dictionary named 'cif_core.dic' version 2.4.2 from 2011-04-26.

Automatic conversion script
Id: cif_fix_values 2281 2013-09-26 08:29:07Z andrius 
;
_cod_original_sg_symbol_H-M P-1
_cod_original_formula_sum 'C195.70 H193.96 Br12.57 Cd12 N10.57 O30.57 P6 Pt26.57'
_cod_database_code 1515309

loop_
_symmetry_equiv_pos_as_xyz
'x, y, z'
'-x, -y, -z'

loop_
_atom_site_label
_atom_site_type_symbol
_atom_site_fract_x
_atom_site_fract_y
_atom_site_fract_z
_atom_site_U_iso_or_equiv
_atom_site_adp_type
_atom_site_occupancy
_atom_site_symmetry_multiplicity
_atom_site_calc_flag
_atom_site_refinement_flags
_atom_site_disorder_assembly
_atom_site_disorder_group
Pt1 Pt 1.02074(8) 0.43858(9) 0.41807(8) 0.0338(4) Uani 1 1 d . . .
Pt2 Pt 0.95859(8) 0.30469(9) 0.42184(8) 0.0336(4) Uani 1 1 d . . .
Pt3 Pt 0.95448(8) 0.55903(9) 0.43994(8) 0.0327(4) Uani 1 1 d . . .
Pt4 Pt 1.08267(8) 0.56750(9) 0.40696(8) 0.0336(4) Uani 1 1 d . . .
Pt5 Pt 0.86385(8) 0.42818(9) 0.29853(8) 0.0334(4) Uani 1 1 d . A .
Pt6 Pt 0.89478(9) 0.43198(9) 0.44704(8) 0.0350(4) Uani 1 1 d . . .
Pt7 Pt 1.17629(8) 0.44351(9) 0.53109(8) 0.0350(4) Uani 1 1 d . . .
Pt8 Pt 0.92290(8) 0.57599(9) 0.31050(8) 0.0350(4) Uani 1 1 d . . .
Pt9 Pt 0.95967(9) 0.31864(9) 0.28614(8) 0.0370(4) Uani 1 1 d . A .
Pt10 Pt 1.12431(9) 0.42548(10) 0.36790(8) 0.0376(4) Uani 1 1 d . A .
Pt11 Pt 0.81530(9) 0.31189(10) 0.43693(8) 0.0402(4) Uani 1 1 d . . .
Pt12 Pt 0.74390(9) 0.40702(10) 0.34470(8) 0.0401(4) Uani 1 1 d . . .
Pt13 Pt 1.10896(8) 0.32648(9) 0.55922(8) 0.0363(4) Uani 1 1 d . . .
Cd1 Cd 1.09798(16) 0.30100(17) 0.40376(15) 0.0380(7) Uani 1 1 d . A .
Cd2 Cd 0.96299(16) 0.29385(17) 0.55842(15) 0.0372(7) Uani 1 1 d . . .
Cd3 Cd 0.80950(15) 0.28563(17) 0.28929(15) 0.0390(7) Uani 1 1 d . A .
Cd4 Cd 0.77770(15) 0.54067(17) 0.31087(15) 0.0370(7) Uani 1 1 d . . .
Cd5 Cd 0.98342(15) 0.44614(17) 0.25497(15) 0.0363(7) Uani 1 1 d . . .
Cd6 Cd 1.24020(15) 0.56090(18) 0.50383(16) 0.0390(7) Uani 1 1 d . . .
Br1 Br 1.1618(3) 0.1908(3) 0.3689(3) 0.0722(15) Uani 1 1 d . . .
Br2 Br 0.9241(3) 0.1791(3) 0.5817(3) 0.0551(12) Uani 1 1 d . . .
Br3 Br 0.7183(3) 0.1639(3) 0.1666(3) 0.0929(19) Uani 1 1 d U . .
Br4 Br 0.6463(2) 0.5367(3) 0.1945(2) 0.0571(12) Uani 1 1 d . A .
Br5 Br 0.9454(3) 0.4190(3) 0.1104(2) 0.0567(12) Uani 1 1 d . A .
Br6 Br 1.3718(3) 0.5873(4) 0.5024(4) 0.097(2) Uani 1 1 d DU A .
Pt17 Pt 0.6544(10) 0.2758(11) 0.3229(10) 0.194(9) Uiso 0.281(9) 1 d P A 1
Br7 Br 0.5209(10) 0.1955(14) 0.2602(14) 0.083(8) Uani 0.281(9) 1 d P A 1
C1 C 0.903(2) 0.594(3) 0.2240(19) 0.046(8) Uani 1 1 d U . .
C2 C 1.129(2) 0.602(2) 0.358(2) 0.044(7) Uani 1 1 d U . .
C3 C 1.195(3) 0.419(3) 0.333(3) 0.074(10) Uani 1 1 d U . .
C4 C 0.796(2) 0.395(2) 0.194(2) 0.038(7) Uani 1 1 d U . .
C5 C 0.921(2) 0.239(2) 0.192(2) 0.045(7) Uani 1 1 d U . .
C6 C 0.938(2) 0.201(3) 0.378(2) 0.054(8) Uani 1 1 d U . .
C7 C 1.146(2) 0.243(2) 0.564(2) 0.047(8) Uani 1 1 d U A .
C8 C 0.756(3) 0.234(4) 0.425(3) 0.099(11) Uani 1 1 d U A .
C9 C 0.636(4) 0.387(4) 0.287(3) 0.098(12) Uani 1 1 d U . .
C10 C 1.267(3) 0.422(3) 0.549(3) 0.064(9) Uani 1 1 d U . .
O1 O 0.8941(14) 0.6018(16) 0.1663(12) 0.046(6) Uani 1 1 d U A .
O2 O 1.1536(14) 0.6181(15) 0.3206(14) 0.042(6) Uani 1 1 d U A .
O3 O 1.2340(17) 0.406(2) 0.2986(18) 0.073(9) Uani 1 1 d U A .
O4 O 0.7523(14) 0.3685(15) 0.1245(14) 0.043(6) Uani 1 1 d U A .
O5 O 0.8958(15) 0.1924(17) 0.1288(15) 0.055(7) Uani 1 1 d U A .
O6 O 0.9311(16) 0.1318(19) 0.3581(16) 0.059(7) Uani 1 1 d U A .
O7 O 1.1630(15) 0.1853(16) 0.5573(16) 0.055(7) Uani 1 1 d U . .
O8 O 0.724(2) 0.174(2) 0.424(2) 0.100(10) Uani 1 1 d U . .
O9 O 0.570(2) 0.387(2) 0.256(2) 0.105(11) Uani 1 1 d U A .
O10 O 1.3281(17) 0.3951(19) 0.5616(16) 0.064(8) Uani 1 1 d U A .
P1 P 0.6557(6) 0.6801(7) 0.0212(6) 0.052(3) Uani 1 1 d . . .
C101 C 0.679(2) 0.699(2) -0.0477(18) 0.108(6) Uani 1 1 d GU . .
C102 C 0.726(2) 0.659(2) -0.075(2) 0.108(6) Uani 1 1 d GU . .
H102 H 0.7420 0.6183 -0.0609 0.130 Uiso 1 1 calc R . .
C103 C 0.7494(19) 0.679(2) -0.1232(19) 0.108(6) Uani 1 1 d GU . .
H103 H 0.7814 0.6521 -0.1419 0.130 Uiso 1 1 calc R . .
C104 C 0.726(2) 0.739(2) -0.1439(18) 0.108(6) Uani 1 1 d GU . .
H104 H 0.7420 0.7529 -0.1767 0.130 Uiso 1 1 calc RD . .
C105 C 0.679(2) 0.779(2) -0.116(2) 0.108(6) Uani 1 1 d GU . .
H105 H 0.6632 0.8199 -0.1306 0.130 Uiso 1 1 calc R . .
C106 C 0.6558(19) 0.759(2) -0.0683(19) 0.108(6) Uani 1 1 d GU . .
H106 H 0.6238 0.7861 -0.0496 0.130 Uiso 1 1 calc RD . .
C107 C 0.7372(15) 0.7337(15) 0.1200(12) 0.062(4) Uani 1 1 d GU . .
C108 C 0.7587(16) 0.7069(12) 0.1799(16) 0.062(4) Uani 1 1 d GU . .
H108 H 0.7303 0.6583 0.1684 0.074 Uiso 1 1 calc R . .
C109 C 0.8218(17) 0.7511(15) 0.2567(14) 0.062(4) Uani 1 1 d GU . .
H109 H 0.8366 0.7327 0.2976 0.074 Uiso 1 1 calc R . .
C110 C 0.8634(15) 0.8221(15) 0.2736(12) 0.062(4) Uani 1 1 d GU . .
H110 H 0.9033 0.8501 0.3222 0.074 Uiso 1 1 calc RD . .
C111 C 0.8419(16) 0.8489(12) 0.2137(16) 0.062(4) Uani 1 1 d GU . .
H111 H 0.8703 0.8974 0.2252 0.074 Uiso 1 1 calc R . .
C112 C 0.7788(17) 0.8047(16) 0.1369(14) 0.062(4) Uani 1 1 d GU . .
H112 H 0.7641 0.8230 0.0959 0.074 Uiso 1 1 calc R . .
C113 C 0.6435(17) 0.5813(12) 0.0021(16) 0.056(4) Uani 1 1 d GU . .
C114 C 0.5687(13) 0.5307(16) -0.0346(15) 0.056(4) Uani 1 1 d GU . .
H114 H 0.5204 0.5475 -0.0528 0.067 Uiso 1 1 calc R . .
C115 C 0.5647(12) 0.4553(14) -0.0448(15) 0.056(4) Uani 1 1 d GU . .
H115 H 0.5137 0.4207 -0.0699 0.067 Uiso 1 1 calc R . .
C116 C 0.6355(16) 0.4307(12) -0.0182(16) 0.056(4) Uani 1 1 d GU . .
H116 H 0.6327 0.3792 -0.0252 0.067 Uiso 1 1 calc R . .
C117 C 0.7102(13) 0.4813(16) 0.0185(15) 0.056(4) Uani 1 1 d GU . .
H117 H 0.7585 0.4644 0.0367 0.067 Uiso 1 1 calc R . .
C118 C 0.7142(12) 0.5566(14) 0.0287(15) 0.056(4) Uani 1 1 d GU . .
H118 H 0.7653 0.5912 0.0538 0.067 Uiso 1 1 calc R . .
C119 C 0.5627(12) 0.7045(16) 0.0091(15) 0.054(4) Uani 1 1 d GU . .
C120 C 0.4963(15) 0.6808(15) -0.0673(12) 0.054(4) Uani 1 1 d GU . .
H120 H 0.4990 0.6482 -0.1124 0.065 Uiso 1 1 calc R . .
C121 C 0.4261(12) 0.7047(16) -0.0776(11) 0.054(4) Uani 1 1 d GU . .
H121 H 0.3807 0.6884 -0.1297 0.065 Uiso 1 1 calc R . .
C122 C 0.4222(12) 0.7523(16) -0.0115(15) 0.054(4) Uani 1 1 d GU . .
H122 H 0.3741 0.7686 -0.0186 0.065 Uiso 1 1 calc R . .
C123 C 0.4885(15) 0.7761(15) 0.0648(12) 0.054(4) Uani 1 1 d GU . .
H123 H 0.4858 0.8086 0.1099 0.065 Uiso 1 1 calc R . .
C124 C 0.5588(12) 0.7522(16) 0.0751(11) 0.054(4) Uani 1 1 d GU . .
H124 H 0.6041 0.7684 0.1272 0.065 Uiso 1 1 calc R . .
P2 P 0.4274(7) 0.8376(8) 0.2945(7) 0.058(3) Uani 1 1 d . . .
C201 C 0.3560(17) 0.812(2) 0.1910(13) 0.097(7) Uani 1 1 d GU . .
C202 C 0.307(2) 0.739(2) 0.1468(19) 0.097(7) Uani 1 1 d GU . .
H202 H 0.3118 0.7038 0.1714 0.116 Uiso 1 1 calc R . .
C203 C 0.2495(17) 0.7162(17) 0.0666(19) 0.097(7) Uani 1 1 d GU . .
H203 H 0.2158 0.6661 0.0364 0.116 Uiso 1 1 calc R . .
C204 C 0.2420(16) 0.767(2) 0.0306(13) 0.097(7) Uani 1 1 d GU . .
H204 H 0.2030 0.7519 -0.0242 0.116 Uiso 1 1 calc R . .
C205 C 0.2914(19) 0.841(2) 0.0748(19) 0.097(7) Uani 1 1 d GU . .
H205 H 0.2866 0.8728 0.0520 0.116 Uiso 1 1 calc RD . .
C206 C 0.3484(17) 0.8629(17) 0.1550(19) 0.097(7) Uani 1 1 d GU . .
H206 H 0.3822 0.9131 0.1853 0.116 Uiso 1 1 calc R . .
C207 C 0.5071(14) 0.7912(17) 0.3076(17) 0.070(5) Uani 1 1 d GU . .
C208 C 0.5044(13) 0.7355(18) 0.2417(13) 0.070(5) Uani 1 1 d GU . .
H208 H 0.4592 0.7214 0.1898 0.084 Uiso 1 1 calc R . .
C209 C 0.5679(16) 0.7003(16) 0.2517(14) 0.070(5) Uani 1 1 d GU . .
H209 H 0.5661 0.6622 0.2066 0.084 Uiso 1 1 calc R . .
C210 C 0.6340(14) 0.7209(17) 0.3275(16) 0.070(5) Uani 1 1 d GU . .
H210 H 0.6774 0.6969 0.3344 0.084 Uiso 1 1 calc R . .
C211 C 0.6367(13) 0.7767(18) 0.3934(12) 0.070(5) Uani 1 1 d GU . .
H211 H 0.6819 0.7908 0.4453 0.084 Uiso 1 1 calc R . .
C212 C 0.5732(16) 0.8119(16) 0.3835(14) 0.070(5) Uani 1 1 d GU . .
H212 H 0.5750 0.8500 0.4285 0.084 Uiso 1 1 calc R . .
C213 C 0.3686(19) 0.818(2) 0.335(2) 0.090(6) Uani 1 1 d GU . .
C214 C 0.302(2) 0.8490(18) 0.3264(19) 0.090(6) Uani 1 1 d GU . .
H214 H 0.2900 0.8829 0.3005 0.108 Uiso 1 1 calc R . .
C215 C 0.2538(16) 0.8299(19) 0.356(2) 0.090(6) Uani 1 1 d GU . .
H215 H 0.2085 0.8508 0.3497 0.108 Uiso 1 1 calc R . .
C216 C 0.2717(18) 0.780(2) 0.3935(19) 0.090(6) Uani 1 1 d GU . .
H216 H 0.2386 0.7672 0.4135 0.108 Uiso 1 1 calc R . .
C217 C 0.338(2) 0.7497(18) 0.4022(19) 0.090(6) Uani 1 1 d GU . .
H217 H 0.3503 0.7157 0.4281 0.108 Uiso 1 1 calc R . .
C218 C 0.3865(16) 0.769(2) 0.373(2) 0.090(6) Uani 1 1 d GU . .
H218 H 0.4318 0.7479 0.3789 0.108 Uiso 1 1 calc R . .
C219 C 0.469(2) 0.9361(15) 0.336(2) 0.090(6) Uani 1 1 d GU . .
C220 C 0.525(2) 0.9589(19) 0.3161(18) 0.090(6) Uani 1 1 d GU . .
H220 H 0.5362 0.9224 0.2795 0.108 Uiso 1 1 calc R . .
C221 C 0.5646(18) 1.035(2) 0.349(2) 0.090(6) Uani 1 1 d GU . .
H221 H 0.6026 1.0508 0.3357 0.108 Uiso 1 1 calc R . .
C222 C 0.548(2) 1.0886(15) 0.4030(19) 0.090(6) Uani 1 1 d GU . .
H222 H 0.5754 1.1407 0.4258 0.108 Uiso 1 1 calc R . .
C223 C 0.493(2) 1.0658(19) 0.4231(18) 0.090(6) Uani 1 1 d GU . .
H223 H 0.4817 1.1023 0.4597 0.108 Uiso 1 1 calc R . .
C224 C 0.4533(19) 0.990(2) 0.390(2) 0.090(6) Uani 1 1 d GU . .
H224 H 0.4153 0.9740 0.4035 0.107 Uiso 1 1 calc R . .
P3 P 0.0322(7) 0.8863(7) 0.0857(7) 0.055(3) Uani 1 1 d . . .
C301 C -0.0303(16) 0.9430(16) 0.1152(16) 0.061(4) Uani 1 1 d GU . .
C302 C -0.1143(17) 0.9176(13) 0.0718(13) 0.061(4) Uani 1 1 d GU . .
H302 H -0.1393 0.8698 0.0274 0.073 Uiso 1 1 calc R . .
C303 C -0.1616(12) 0.9621(17) 0.0934(14) 0.061(4) Uani 1 1 d GU . .
H303 H -0.2147 0.9459 0.0660 0.073 Uiso 1 1 calc RD . .
C304 C -0.1249(16) 1.0320(15) 0.1585(16) 0.061(4) Uani 1 1 d GU . .
H304 H -0.1572 1.0624 0.1732 0.073 Uiso 1 1 calc R . .
C305 C -0.0409(17) 1.0574(13) 0.2019(13) 0.061(4) Uani 1 1 d GU . .
H305 H -0.0159 1.1052 0.2463 0.073 Uiso 1 1 calc R . .
C306 C 0.0064(12) 1.0129(17) 0.1802(14) 0.061(4) Uani 1 1 d GU . .
H306 H 0.0637 1.0303 0.2099 0.073 Uiso 1 1 calc R . .
C307 C -0.0195(14) 0.8393(14) -0.0191(10) 0.051(4) Uani 1 1 d GU . .
C308 C -0.0228(14) 0.7634(14) -0.0566(14) 0.051(4) Uani 1 1 d GU . .
H308 H 0.0026 0.7359 -0.0254 0.061 Uiso 1 1 calc R . .
C309 C -0.0633(15) 0.7276(12) -0.1397(14) 0.051(4) Uani 1 1 d GU . .
H309 H -0.0656 0.6757 -0.1653 0.061 Uiso 1 1 calc R . .
C310 C -0.1005(14) 0.7679(14) -0.1853(10) 0.051(4) Uani 1 1 d GU . .
H310 H -0.1281 0.7434 -0.2420 0.061 Uiso 1 1 calc R . .
C311 C -0.0971(14) 0.8438(14) -0.1478(13) 0.051(4) Uani 1 1 d GU . .
H311 H -0.1225 0.8713 -0.1790 0.061 Uiso 1 1 calc R . .
C312 C -0.0566(15) 0.8796(11) -0.0647(14) 0.051(4) Uani 1 1 d GU . .
H312 H -0.0543 0.9315 -0.0391 0.061 Uiso 1 1 calc R . .
C313 C 0.0506(17) 0.8196(14) 0.1311(16) 0.058(4) Uani 1 1 d GU . .
C314 C 0.0025(14) 0.8056(15) 0.1627(16) 0.058(4) Uani 1 1 d GU . .
H314 H -0.0368 0.8337 0.1631 0.070 Uiso 1 1 calc R . .
C315 C 0.0118(15) 0.7505(16) 0.1936(15) 0.058(4) Uani 1 1 d GU . .
H315 H -0.0211 0.7409 0.2151 0.070 Uiso 1 1 calc R . .
C316 C 0.0692(16) 0.7094(14) 0.1930(15) 0.058(4) Uani 1 1 d GU . .
H316 H 0.0755 0.6717 0.2142 0.070 Uiso 1 1 calc R . .
C317 C 0.1173(14) 0.7234(15) 0.1615(15) 0.058(4) Uani 1 1 d GU . .
H317 H 0.1566 0.6953 0.1611 0.070 Uiso 1 1 calc R . .
C318 C 0.1080(15) 0.7785(16) 0.1305(15) 0.058(4) Uani 1 1 d GU . .
H318 H 0.1409 0.7880 0.1090 0.070 Uiso 1 1 calc R . .
C319 C 0.1300(15) 0.9413(18) 0.1194(17) 0.071(5) Uani 1 1 d GU . .
C320 C 0.1847(18) 0.9733(19) 0.2011(16) 0.071(5) Uani 1 1 d GU . .
H320 H 0.1727 0.9601 0.2365 0.086 Uiso 1 1 calc R . .
C321 C 0.2570(16) 1.0247(18) 0.2309(12) 0.072(5) Uani 1 1 d GU . .
H321 H 0.2944 1.0466 0.2867 0.086 Uiso 1 1 calc R . .
C322 C 0.2746(14) 1.0441(17) 0.1790(17) 0.072(5) Uani 1 1 d GU . .
H322 H 0.3203 1.0767 0.1979 0.086 Uiso 1 1 calc R . .
C323 C 0.2198(17) 1.0121(18) 0.0973(15) 0.072(5) Uani 1 1 d GU . .
H323 H 0.2309 1.0243 0.0645 0.086 Uiso 1 1 calc RD . .
C324 C 0.1475(16) 0.9607(18) 0.0675(13) 0.072(5) Uani 1 1 d GU . .
H324 H 0.1101 0.9388 0.0117 0.086 Uiso 1 1 calc R . .
O401 O 0.335(2) 0.052(3) 0.427(2) 0.131(15) Uiso 1 1 d DU . .
C401 C 0.265(2) 0.044(3) 0.411(3) 0.089(15) Uiso 1 1 d DU . .
H401 H 0.2344 0.0606 0.3696 0.107 Uiso 1 1 calc R . .
N401 N 0.221(2) 0.017(3) 0.438(2) 0.105(14) Uiso 1 1 d DU . .
C402 C 0.268(3) -0.001(4) 0.506(3) 0.14(3) Uiso 1 1 d DU . .
H40A H 0.2366 -0.0168 0.5215 0.211 Uiso 1 1 calc RDU . .
H40B H 0.3062 0.0395 0.5455 0.211 Uiso 1 1 calc RU . .
H40C H 0.2914 -0.0373 0.4918 0.211 Uiso 1 1 calc RU . .
C403 C 0.134(2) 0.007(4) 0.406(3) 0.107(19) Uiso 1 1 d DU . .
H40D H 0.1181 -0.0085 0.4396 0.161 Uiso 1 1 calc RU . .
H40E H 0.1057 -0.0328 0.3512 0.161 Uiso 1 1 calc RU . .
H40F H 0.1197 0.0545 0.4051 0.161 Uiso 1 1 calc RU . .
O501 O 0.637(2) 0.887(3) 0.241(3) 0.143(17) Uiso 1 1 d DU . .
C501 C 0.705(3) 0.908(3) 0.296(3) 0.13(2) Uiso 1 1 d DU . .
H501 H 0.7210 0.8777 0.3265 0.156 Uiso 1 1 calc R . .
N501 N 0.762(2) 0.971(2) 0.320(3) 0.116(16) Uiso 1 1 d DU . .
C502 C 0.732(3) 1.017(3) 0.275(4) 0.15(3) Uiso 1 1 d DU . .
H50A H 0.7752 1.0613 0.2954 0.231 Uiso 1 1 calc RU . .
H50B H 0.6866 1.0339 0.2812 0.231 Uiso 1 1 calc RU . .
H50C H 0.7130 0.9869 0.2184 0.231 Uiso 1 1 calc RU . .
C503 C 0.846(2) 0.992(3) 0.383(3) 0.11(2) Uiso 1 1 d DU . .
H50D H 0.8709 1.0349 0.3880 0.171 Uiso 1 1 calc RU . .
H50E H 0.8700 0.9561 0.3698 0.171 Uiso 1 1 calc RDU . .
H50F H 0.8482 0.9972 0.4281 0.171 Uiso 1 1 calc RU . .
O601 O 0.457(6) 0.229(6) 0.324(6) 0.25(4) Uiso 0.719(9) 1 d PDU A 2
C601 C 0.513(5) 0.224(5) 0.311(6) 0.19(4) Uiso 0.719(9) 1 d PDU A 2
H601 H 0.5590 0.2658 0.3453 0.228 Uiso 0.719(9) 1 calc PR A 2
N601 N 0.522(6) 0.167(5) 0.255(5) 0.17(4) Uiso 0.719(9) 1 d PDU A 2
C602 C 0.559(7) 0.195(6) 0.217(6) 0.20(5) Uiso 0.719(9) 1 d PDU A 2
H60A H 0.5732 0.1530 0.1860 0.293 Uiso 0.719(9) 1 calc PRU A 2
H60B H 0.6080 0.2352 0.2579 0.293 Uiso 0.719(9) 1 calc PRU A 2
H60C H 0.5207 0.2147 0.1811 0.293 Uiso 0.719(9) 1 calc PRU A 2
C603 C 0.483(7) 0.087(5) 0.219(7) 0.23(5) Uiso 0.719(9) 1 d PDU A 2
H60D H 0.5017 0.0616 0.1881 0.351 Uiso 0.719(9) 1 calc PRU A 2
H60E H 0.4305 0.0793 0.1908 0.351 Uiso 0.719(9) 1 calc PRDU A 2
H60F H 0.4941 0.0701 0.2573 0.351 Uiso 0.719(9) 1 calc PRU A 2
O611 O 0.398(6) 0.201(4) 0.442(7) 0.15(5) Uiso 0.281(9) 1 d PDU A 1
C611 C 0.411(5) 0.267(3) 0.455(5) 0.07(3) Uiso 0.281(9) 1 d PDU A 1
H611 H 0.4362 0.3020 0.5091 0.088 Uiso 0.281(9) 1 calc PR A 1
N611 N 0.395(4) 0.298(3) 0.400(4) 0.06(3) Uiso 0.281(9) 1 d PDU A 1
C612 C 0.356(9) 0.241(5) 0.318(4) 0.09(5) Uiso 0.281(9) 1 d PDU A 1
H61A H 0.3682 0.2608 0.2851 0.129 Uiso 0.281(9) 1 calc PRU A 1
H61B H 0.2973 0.2272 0.2964 0.129 Uiso 0.281(9) 1 calc PRU A 1
H61C H 0.3768 0.1953 0.3178 0.129 Uiso 0.281(9) 1 calc PRU A 1
C613 C 0.408(5) 0.377(4) 0.414(5) 0.02(2) Uiso 0.281(9) 1 d PDU A 1
H61D H 0.4301 0.3859 0.3813 0.029 Uiso 0.281(9) 1 calc PRU A 1
H61E H 0.4455 0.4082 0.4705 0.029 Uiso 0.281(9) 1 calc PRU A 1
H61F H 0.3558 0.3918 0.3986 0.029 Uiso 0.281(9) 1 calc PRU A 1
O621 O 0.751(3) 0.410(3) -0.140(4) 0.28(4) Uiso 1 1 d DU . .
C621 C 0.806(3) 0.464(3) -0.086(3) 0.19(3) Uiso 1 1 d DU . .
H621 H 0.8108 0.4730 -0.0349 0.229 Uiso 1 1 calc R . .
N621 N 0.862(2) 0.513(2) -0.084(2) 0.144(19) Uiso 1 1 d DU . .
C622 C 0.854(4) 0.501(4) -0.161(3) 0.14(3) Uiso 1 1 d DU . .
H62A H 0.8953 0.5406 -0.1539 0.217 Uiso 1 1 calc RU . .
H62B H 0.8003 0.5035 -0.1970 0.217 Uiso 1 1 calc RU . .
H62C H 0.8631 0.4512 -0.1837 0.217 Uiso 1 1 calc RU . .
C623 C 0.923(3) 0.579(3) -0.014(3) 0.12(2) Uiso 1 1 d DU . .
H62D H 0.9533 0.6053 -0.0305 0.177 Uiso 1 1 calc RU . .
H62E H 0.9599 0.5615 0.0255 0.177 Uiso 1 1 calc RU . .
H62F H 0.8965 0.6131 0.0093 0.177 Uiso 1 1 calc RU . .
O631 O 0.521(7) -0.033(8) 0.106(8) 0.17(6) Uiso 0.281(9) 1 d PDU A 1
C631 C 0.497(5) 0.008(6) 0.071(7) 0.20(6) Uiso 0.281(9) 1 d PDU A 1
H631 H 0.5372 0.0359 0.0681 0.235 Uiso 0.281(9) 1 calc PR A 1
N631 N 0.422(4) 0.019(4) 0.035(5) 0.18(5) Uiso 0.281(9) 1 d PDU A 1
C632 C 0.361(7) -0.024(10) 0.041(9) 0.10(6) Uiso 0.281(9) 1 d PDU A 1
H63A H 0.3088 -0.0122 0.0149 0.152 Uiso 0.281(9) 1 calc PRU A 1
H63B H 0.3776 -0.0118 0.0971 0.152 Uiso 0.281(9) 1 calc PRU A 1
H63C H 0.3553 -0.0787 0.0137 0.152 Uiso 0.281(9) 1 calc PRU A 1
C633 C 0.398(2) 0.070(3) -0.005(6) 0.10(5) Uiso 0.281(9) 1 d PDU A 1
H63D H 0.3404 0.0686 -0.0231 0.143 Uiso 0.281(9) 1 calc PRU A 1
H63E H 0.4068 0.0546 -0.0508 0.143 Uiso 0.281(9) 1 calc PRU A 1
H63F H 0.4304 0.1222 0.0325 0.143 Uiso 0.281(9) 1 calc PRU A 1
O641 O 0.483(5) 0.646(4) 0.408(5) 0.38(5) Uiso 1 1 d DU . .
C641 C 0.463(4) 0.612(4) 0.338(5) 0.37(4) Uiso 1 1 d DU . .
H641 H 0.4694 0.6450 0.3137 0.445 Uiso 1 1 calc R . .
N641 N 0.434(3) 0.538(4) 0.286(4) 0.27(3) Uiso 1 1 d DU . .
C642 C 0.425(5) 0.485(4) 0.321(5) 0.21(4) Uiso 1 1 d DU . .
H64A H 0.4010 0.4337 0.2792 0.312 Uiso 1 1 calc RU . .
H64B H 0.3908 0.4996 0.3447 0.312 Uiso 1 1 calc RU . .
H64C H 0.4790 0.4875 0.3626 0.312 Uiso 1 1 calc RU . .
C643 C 0.420(5) 0.508(6) 0.205(4) 0.31(6) Uiso 1 1 d DU . .
H64D H 0.3947 0.4535 0.1789 0.471 Uiso 1 1 calc RU . .
H64E H 0.4715 0.5170 0.2055 0.471 Uiso 1 1 calc RU . .
H64F H 0.3837 0.5339 0.1750 0.471 Uiso 1 1 calc RU . .

loop_
_atom_site_aniso_label
_atom_site_aniso_U_11
_atom_site_aniso_U_22
_atom_site_aniso_U_33
_atom_site_aniso_U_23
_atom_site_aniso_U_13
_atom_site_aniso_U_12
Pt1 0.0427(8) 0.0276(10) 0.0347(7) 0.0177(7) 0.0183(6) 0.0103(7)
Pt2 0.0414(8) 0.0273(10) 0.0358(8) 0.0169(7) 0.0188(6) 0.0102(7)
Pt3 0.0409(8) 0.0261(9) 0.0348(7) 0.0167(7) 0.0183(6) 0.0103(7)
Pt4 0.0382(8) 0.0307(10) 0.0359(7) 0.0176(7) 0.0185(6) 0.0080(7)
Pt5 0.0383(7) 0.0288(10) 0.0327(7) 0.0161(7) 0.0149(6) 0.0059(7)
Pt6 0.0468(8) 0.0286(10) 0.0337(7) 0.0169(7) 0.0197(7) 0.0130(7)
Pt7 0.0385(8) 0.0344(10) 0.0380(8) 0.0207(7) 0.0190(6) 0.0109(7)
Pt8 0.0366(7) 0.0323(10) 0.0387(8) 0.0219(7) 0.0155(6) 0.0061(7)
Pt9 0.0496(9) 0.0295(10) 0.0354(8) 0.0175(7) 0.0203(7) 0.0122(8)
Pt10 0.0460(8) 0.0365(11) 0.0387(8) 0.0211(8) 0.0229(7) 0.0141(8)
Pt11 0.0429(8) 0.0375(11) 0.0371(8) 0.0165(8) 0.0163(7) 0.0088(8)
Pt12 0.0455(8) 0.0355(11) 0.0395(8) 0.0183(8) 0.0194(7) 0.0071(8)
Pt13 0.0394(8) 0.0304(10) 0.0405(8) 0.0202(8) 0.0169(7) 0.0075(7)
Cd1 0.0490(16) 0.0328(19) 0.0372(14) 0.0175(14) 0.0225(13) 0.0137(14)
Cd2 0.0481(16) 0.0314(19) 0.0389(15) 0.0203(14) 0.0222(13) 0.0119(14)
Cd3 0.0407(15) 0.0327(19) 0.0400(15) 0.0200(14) 0.0137(12) 0.0053(14)
Cd4 0.0415(15) 0.0363(19) 0.0374(14) 0.0213(14) 0.0180(12) 0.0119(14)
Cd5 0.0441(15) 0.0323(19) 0.0357(14) 0.0158(14) 0.0206(12) 0.0106(14)
Cd6 0.0363(14) 0.039(2) 0.0426(15) 0.0238(15) 0.0155(12) 0.0061(14)
Br1 0.106(4) 0.067(4) 0.071(3) 0.042(3) 0.052(3) 0.050(3)
Br2 0.063(3) 0.041(3) 0.061(3) 0.028(2) 0.026(2) 0.005(2)
Br3 0.088(4) 0.054(4) 0.081(3) 0.021(3) 0.003(3) 0.006(3)
Br4 0.047(2) 0.058(3) 0.053(2) 0.027(2) 0.011(2) 0.012(2)
Br5 0.068(3) 0.063(4) 0.040(2) 0.025(2) 0.026(2) 0.018(3)
Br6 0.062(3) 0.138(6) 0.110(4) 0.062(4) 0.050(3) 0.016(3)
Br7 0.029(8) 0.080(17) 0.119(17) 0.059(15) 0.009(9) -0.009(9)
C1 0.047(13) 0.058(19) 0.022(12) 0.018(13) 0.007(12) 0.016(14)
C2 0.055(15) 0.028(16) 0.055(15) 0.027(13) 0.026(12) 0.008(13)
C3 0.073(19) 0.10(3) 0.08(2) 0.06(2) 0.045(15) 0.038(18)
C4 0.045(14) 0.027(16) 0.045(12) 0.027(13) 0.017(12) 0.000(12)
C5 0.048(10) 0.035(11) 0.046(10) 0.019(8) 0.017(8) 0.004(8)
C6 0.054(10) 0.057(11) 0.057(9) 0.024(8) 0.031(7) 0.011(8)
C7 0.047(15) 0.026(17) 0.056(15) 0.011(16) 0.022(12) -0.002(14)
C8 0.101(13) 0.099(13) 0.097(13) 0.038(8) 0.051(9) 0.024(8)
C9 0.099(14) 0.102(14) 0.099(13) 0.046(9) 0.051(9) 0.018(8)
C10 0.064(18) 0.08(2) 0.062(16) 0.048(16) 0.035(17) 0.003(17)
O1 0.048(12) 0.064(18) 0.020(11) 0.018(12) 0.012(10) 0.010(12)
O2 0.058(14) 0.030(15) 0.052(13) 0.027(11) 0.032(11) 0.009(11)
O3 0.070(18) 0.10(3) 0.084(19) 0.059(19) 0.053(14) 0.032(17)
O4 0.050(13) 0.029(15) 0.040(11) 0.019(12) 0.012(10) 0.000(11)
O5 0.056(11) 0.041(12) 0.049(11) 0.008(10) 0.020(10) -0.002(10)
O6 0.057(9) 0.058(10) 0.062(9) 0.024(7) 0.030(7) 0.015(7)
O7 0.050(14) 0.027(16) 0.066(14) 0.011(15) 0.020(11) -0.007(13)
O8 0.104(12) 0.101(13) 0.097(12) 0.040(8) 0.052(9) 0.020(8)
O9 0.104(13) 0.105(14) 0.103(13) 0.044(9) 0.048(9) 0.023(8)
O10 0.061(17) 0.08(2) 0.066(15) 0.049(15) 0.035(15) 0.007(16)
P1 0.039(6) 0.059(9) 0.055(7) 0.028(6) 0.020(5) 0.003(6)
C101 0.097(10) 0.166(13) 0.072(9) 0.065(9) 0.041(8) 0.009(11)
C102 0.097(10) 0.166(13) 0.072(9) 0.065(9) 0.041(8) 0.009(11)
C103 0.097(10) 0.166(13) 0.072(9) 0.065(9) 0.041(8) 0.009(11)
C104 0.097(10) 0.166(13) 0.072(9) 0.065(9) 0.041(8) 0.009(11)
C105 0.097(10) 0.166(13) 0.072(9) 0.065(9) 0.041(8) 0.009(11)
C106 0.097(10) 0.166(13) 0.072(9) 0.065(9) 0.041(8) 0.009(11)
C107 0.101(10) 0.040(9) 0.062(8) 0.030(7) 0.046(7) 0.032(8)
C108 0.101(10) 0.040(9) 0.062(8) 0.030(7) 0.046(7) 0.032(8)
C109 0.101(10) 0.040(9) 0.062(8) 0.030(7) 0.046(7) 0.032(8)
C110 0.101(10) 0.040(9) 0.062(8) 0.030(7) 0.046(7) 0.032(8)
C111 0.101(10) 0.040(9) 0.062(8) 0.030(7) 0.046(7) 0.032(8)
C112 0.101(10) 0.040(9) 0.062(8) 0.030(7) 0.046(7) 0.032(8)
C113 0.062(8) 0.044(9) 0.063(8) 0.015(8) 0.036(7) 0.017(8)
C114 0.062(8) 0.044(9) 0.063(8) 0.015(8) 0.036(7) 0.017(8)
C115 0.062(8) 0.044(9) 0.063(8) 0.015(8) 0.036(7) 0.017(8)
C116 0.062(8) 0.044(9) 0.063(8) 0.015(8) 0.036(7) 0.017(8)
C117 0.062(8) 0.044(9) 0.063(8) 0.015(8) 0.036(7) 0.017(8)
C118 0.062(8) 0.044(9) 0.063(8) 0.015(8) 0.036(7) 0.017(8)
C119 0.046(7) 0.056(10) 0.054(8) 0.024(7) 0.019(7) 0.014(7)
C120 0.046(7) 0.056(10) 0.054(8) 0.024(7) 0.019(7) 0.014(7)
C121 0.046(7) 0.056(10) 0.054(8) 0.024(7) 0.019(7) 0.014(7)
C122 0.046(7) 0.056(10) 0.055(8) 0.024(7) 0.019(7) 0.014(7)
C123 0.046(7) 0.056(10) 0.055(8) 0.024(7) 0.019(7) 0.014(7)
C124 0.046(7) 0.056(10) 0.054(8) 0.024(7) 0.019(7) 0.014(7)
P2 0.049(6) 0.054(9) 0.061(7) 0.013(7) 0.027(6) 0.008(6)
C201 0.079(10) 0.103(12) 0.063(10) 0.002(9) 0.018(8) 0.052(10)
C202 0.079(10) 0.103(12) 0.063(10) 0.002(9) 0.018(8) 0.052(10)
C203 0.079(10) 0.103(12) 0.063(10) 0.002(9) 0.018(8) 0.052(10)
C204 0.079(10) 0.102(12) 0.063(10) 0.002(9) 0.017(8) 0.052(10)
C205 0.079(10) 0.102(12) 0.063(10) 0.002(9) 0.018(8) 0.052(10)
C206 0.079(10) 0.103(12) 0.063(10) 0.002(9) 0.018(8) 0.052(10)
C207 0.048(8) 0.070(11) 0.060(9) 0.014(8) 0.009(7) 0.012(8)
C208 0.048(8) 0.070(11) 0.060(9) 0.014(8) 0.009(7) 0.012(8)
C209 0.048(8) 0.070(11) 0.060(9) 0.014(8) 0.009(7) 0.012(8)
C210 0.048(8) 0.070(11) 0.060(9) 0.014(8) 0.009(7) 0.012(8)
C211 0.048(8) 0.070(11) 0.059(9) 0.014(8) 0.009(7) 0.012(8)
C212 0.048(8) 0.070(11) 0.059(9) 0.014(8) 0.009(7) 0.012(8)
C213 0.082(10) 0.072(11) 0.104(10) 0.013(9) 0.055(8) 0.006(9)
C214 0.082(10) 0.072(11) 0.104(10) 0.013(9) 0.055(8) 0.006(9)
C215 0.082(10) 0.072(11) 0.104(10) 0.013(9) 0.055(8) 0.006(9)
C216 0.082(10) 0.072(11) 0.104(10) 0.013(9) 0.055(8) 0.006(9)
C217 0.082(10) 0.072(11) 0.104(10) 0.013(9) 0.055(8) 0.006(9)
C218 0.082(10) 0.072(11) 0.104(10) 0.013(9) 0.055(8) 0.006(9)
C219 0.109(11) 0.060(11) 0.078(10) 0.016(9) 0.039(8) 0.008(10)
C220 0.109(11) 0.060(11) 0.078(10) 0.015(9) 0.039(8) 0.008(10)
C221 0.109(11) 0.060(11) 0.078(10) 0.015(9) 0.039(8) 0.008(10)
C222 0.109(11) 0.060(11) 0.078(10) 0.015(9) 0.039(8) 0.008(10)
C223 0.109(11) 0.060(11) 0.078(10) 0.015(9) 0.039(8) 0.008(10)
C224 0.109(11) 0.060(11) 0.078(10) 0.016(9) 0.039(8) 0.008(10)
P3 0.078(8) 0.047(8) 0.056(7) 0.029(6) 0.039(6) 0.017(7)
C301 0.091(9) 0.058(10) 0.049(8) 0.030(7) 0.040(7) 0.023(8)
C302 0.091(9) 0.058(10) 0.049(8) 0.030(7) 0.040(7) 0.023(8)
C303 0.091(9) 0.058(10) 0.049(8) 0.030(7) 0.040(7) 0.023(8)
C304 0.091(9) 0.058(10) 0.049(8) 0.030(7) 0.040(7) 0.023(8)
C305 0.091(9) 0.058(10) 0.049(8) 0.030(7) 0.039(7) 0.023(8)
C306 0.091(9) 0.058(10) 0.049(8) 0.030(7) 0.040(7) 0.023(8)
C307 0.071(8) 0.043(9) 0.061(8) 0.038(7) 0.038(7) 0.015(8)
C308 0.071(8) 0.043(9) 0.061(8) 0.038(7) 0.038(7) 0.015(8)
C309 0.071(8) 0.043(9) 0.061(8) 0.038(7) 0.038(7) 0.015(8)
C310 0.071(8) 0.043(9) 0.061(8) 0.038(7) 0.038(7) 0.015(8)
C311 0.071(8) 0.043(9) 0.061(8) 0.038(7) 0.038(7) 0.015(8)
C312 0.071(8) 0.043(9) 0.061(8) 0.038(7) 0.038(7) 0.015(8)
C313 0.064(9) 0.049(10) 0.059(8) 0.025(7) 0.027(7) 0.008(8)
C314 0.064(9) 0.049(10) 0.059(8) 0.025(7) 0.027(7) 0.008(8)
C315 0.064(9) 0.049(10) 0.059(8) 0.025(7) 0.027(7) 0.008(8)
C316 0.064(9) 0.049(10) 0.059(8) 0.025(7) 0.027(7) 0.008(8)
C317 0.064(9) 0.049(10) 0.059(8) 0.025(7) 0.027(7) 0.008(8)
C318 0.064(9) 0.049(10) 0.059(8) 0.025(7) 0.027(7) 0.008(8)
C319 0.080(9) 0.074(10) 0.075(9) 0.046(8) 0.039(8) 0.018(8)
C320 0.080(9) 0.074(10) 0.075(9) 0.046(8) 0.039(8) 0.018(8)
C321 0.080(9) 0.074(10) 0.075(9) 0.046(8) 0.039(8) 0.018(8)
C322 0.080(9) 0.075(10) 0.075(9) 0.046(8) 0.039(8) 0.018(8)
C323 0.080(9) 0.074(10) 0.075(9) 0.046(8) 0.039(8) 0.018(8)
C324 0.080(9) 0.074(10) 0.075(9) 0.046(8) 0.039(8) 0.018(8)

loop_
_atom_type_symbol
_atom_type_description
_atom_type_scat_dispersion_real
_atom_type_scat_dispersion_imag
_atom_type_scat_source
C C 0.0033 0.0016 'International Tables Vol C Tables 4.2.6.8 and 6.1.1.4'
H H 0.0000 0.0000 'International Tables Vol C Tables 4.2.6.8 and 6.1.1.4'
O O 0.0106 0.0060 'International Tables Vol C Tables 4.2.6.8 and 6.1.1.4'
P P 0.1023 0.0942 'International Tables Vol C Tables 4.2.6.8 and 6.1.1.4'
Br Br -0.2901 2.4595 'International Tables Vol C Tables 4.2.6.8 and 6.1.1.4'
Cd Cd -0.8075 1.2024 'International Tables Vol C Tables 4.2.6.8 and 6.1.1.4'
Pt Pt -1.7033 8.3905 'International Tables Vol C Tables 4.2.6.8 and 6.1.1.4'
N N 0.0061 0.0033 'International Tables Vol C Tables 4.2.6.8 and 6.1.1.4'

loop_
_geom_angle_atom_site_label_1
_geom_angle_atom_site_label_2
_geom_angle_atom_site_label_3
_geom_angle
_geom_angle_site_symmetry_1
_geom_angle_site_symmetry_3
Pt10 Pt1 Pt9 71.53(6) . .
Pt10 Pt1 Pt3 126.00(7) . 2_766
Pt9 Pt1 Pt3 125.29(7) . 2_766
Pt10 Pt1 Pt3 124.37(7) . .
Pt9 Pt1 Pt3 124.50(7) . .
Pt3 Pt1 Pt3 89.93(6) 2_766 .
Pt10 Pt1 Pt6 170.27(8) . .
Pt9 Pt1 Pt6 98.79(7) . .
Pt3 Pt1 Pt6 60.11(5) 2_766 .
Pt3 Pt1 Pt6 60.03(6) . .
Pt3 Pt1 Pt6 60.12(6) 2_766 ?
Pt3 Pt1 Pt6 60.00(6) . ?
Pt6 Pt1 Pt6 90.30(6) . ?
Pt10 Pt1 Pt7 65.17(6) . .
Pt9 Pt1 Pt7 113.12(7) . .
Pt3 Pt1 Pt7 61.18(5) 2_766 .
Pt3 Pt1 Pt7 121.73(7) . .
Pt6 Pt1 Pt7 121.27(6) . .
Pt10 Pt1 Pt4 63.73(6) . .
Pt9 Pt1 Pt4 112.89(7) . .
Pt3 Pt1 Pt4 121.22(7) 2_766 .
Pt3 Pt1 Pt4 61.21(6) . .
Pt6 Pt1 Pt4 121.22(7) . .
Pt7 Pt1 Pt4 90.53(6) . .
Pt10 Pt1 Pt2 113.90(8) . .
Pt9 Pt1 Pt2 64.24(6) . .
Pt3 Pt1 Pt2 61.50(5) 2_766 .
Pt3 Pt1 Pt2 120.83(7) . .
Pt6 Pt1 Pt2 60.82(5) . .
Pt7 Pt1 Pt2 89.97(6) . .
Pt4 Pt1 Pt2 177.02(7) . .
Pt10 Pt1 Pt5 112.95(6) . .
Pt9 Pt1 Pt5 64.39(6) . .
Pt3 Pt1 Pt5 120.46(6) 2_766 .
Pt3 Pt1 Pt5 60.65(5) . .
Pt6 Pt1 Pt5 60.34(5) . .
Pt7 Pt1 Pt5 177.46(8) . .
Pt4 Pt1 Pt5 90.05(6) . .
Pt2 Pt1 Pt5 89.32(6) . .
Pt10 Pt1 Cd1 58.45(7) . .
Pt9 Pt1 Cd1 58.13(7) . .
Pt3 Pt1 Cd1 86.27(7) 2_766 .
Pt3 Pt1 Cd1 176.19(7) . .
Pt6 Pt1 Cd1 117.66(8) . .
Pt6 Pt1 Cd1 117.85(8) ? .
Pt7 Pt1 Cd1 56.25(7) . .
Pt4 Pt1 Cd1 121.09(8) . .
Pt2 Pt1 Cd1 57.02(7) . .
Pt5 Pt1 Cd1 121.43(8) . .
Pt10 Pt1 Cd5 57.96(6) . .
Pt9 Pt1 Cd5 57.63(7) . .
Pt3 Pt1 Cd5 175.10(9) 2_766 .
Pt3 Pt1 Cd5 85.23(7) . .
Pt6 Pt1 Cd5 116.44(7) . .
Pt7 Pt1 Cd5 122.26(7) . .
Pt4 Pt1 Cd5 56.76(6) . .
Pt2 Pt1 Cd5 120.63(8) . .
Pt5 Pt1 Cd5 56.25(6) . .
Cd1 Pt1 Cd5 98.57(8) . .
C6 Pt2 Pt6 147.2(12) . .
C6 Pt2 Cd3 85.6(13) . .
Pt6 Pt2 Cd3 67.42(8) . .
C6 Pt2 Pt1 143.8(12) . .
Pt6 Pt2 Pt1 57.84(6) . .
Cd3 Pt2 Pt1 89.81(8) . .
C6 Pt2 Pt3 147.4(13) . 2_766
Pt6 Pt2 Pt3 57.71(6) . 2_766
Cd3 Pt2 Pt3 124.82(9) . 2_766
Pt1 Pt2 Pt3 57.29(5) . 2_766
C6 Pt2 Cd2 87.9(12) . .
Pt6 Pt2 Cd2 89.88(8) . .
Cd3 Pt2 Cd2 119.94(9) . .
Pt1 Pt2 Cd2 124.67(9) . .
Pt3 Pt2 Cd2 67.59(7) 2_766 .
C6 Pt2 Cd1 84.4(12) . .
Pt6 Pt2 Cd1 124.26(9) . .
Cd3 Pt2 Cd1 118.83(9) . .
Pt1 Pt2 Cd1 66.62(7) . .
Pt3 Pt2 Cd1 89.39(8) 2_766 .
Cd2 Pt2 Cd1 119.77(9) . .
C6 Pt2 Pt13 95.4(13) . .
Pt6 Pt2 Pt13 111.35(7) . .
Cd3 Pt2 Pt13 178.56(9) . .
Pt1 Pt2 Pt13 90.08(6) . .
Pt3 Pt2 Pt13 54.04(5) 2_766 .
Cd2 Pt2 Pt13 59.05(7) . .
Cd1 Pt2 Pt13 62.40(7) . .
C6 Pt2 Pt9 93.0(12) . .
Pt6 Pt2 Pt9 90.26(6) . .
Cd3 Pt2 Pt9 61.84(7) . .
Pt1 Pt2 Pt9 53.98(5) . .
Pt3 Pt2 Pt9 110.92(7) 2_766 .
Cd2 Pt2 Pt9 178.08(8) . .
Cd1 Pt2 Pt9 58.69(6) . .
Pt13 Pt2 Pt9 119.15(6) . .
C6 Pt2 Pt11 96.8(12) . .
Pt6 Pt2 Pt11 54.08(5) . .
Cd3 Pt2 Pt11 59.65(7) . .
Pt1 Pt2 Pt11 111.60(7) . .
Pt3 Pt2 Pt11 90.48(6) 2_766 .
Cd2 Pt2 Pt11 62.07(7) . .
Cd1 Pt2 Pt11 177.89(8) . .
Pt13 Pt2 Pt11 119.10(6) . .
Pt9 Pt2 Pt11 119.45(6) . .
Pt8 Pt3 Pt13 72.04(6) . 2_766
Pt8 Pt3 Pt1 170.86(8) . 2_766
Pt13 Pt3 Pt1 98.83(6) 2_766 2_766
Pt8 Pt3 Pt1 99.04(6) . .
Pt13 Pt3 Pt1 171.03(7) 2_766 .
Pt1 Pt3 Pt1 90.07(6) 2_766 .
Pt1 Pt3 Pt6 60.18(5) 2_766 ?
Pt1 Pt3 Pt6 60.09(5) . ?
Pt8 Pt3 Pt6 125.35(7) . .
Pt13 Pt3 Pt6 125.63(7) 2_766 .
Pt1 Pt3 Pt6 60.19(5) 2_766 .
Pt1 Pt3 Pt6 60.06(6) . .
Pt6 Pt3 Pt6 90.38(6) ? .
Pt8 Pt3 Pt7 113.71(6) . 2_766
Pt13 Pt3 Pt7 64.32(6) 2_766 2_766
Pt1 Pt3 Pt7 61.11(5) 2_766 2_766
Pt1 Pt3 Pt7 121.79(7) . 2_766
Pt6 Pt3 Pt7 61.73(5) . 2_766
Pt8 Pt3 Pt5 64.91(6) . .
Pt13 Pt3 Pt5 113.56(7) 2_766 .
Pt1 Pt3 Pt5 120.92(7) 2_766 .
Pt1 Pt3 Pt5 61.82(6) . .
Pt6 Pt3 Pt5 60.76(6) . .
Pt7 Pt3 Pt5 89.71(6) 2_766 .
Pt8 Pt3 Pt4 63.60(5) . .
Pt13 Pt3 Pt4 112.61(7) 2_766 .
Pt1 Pt3 Pt4 121.27(6) 2_766 .
Pt1 Pt3 Pt4 61.10(5) . .
Pt6 Pt3 Pt4 121.16(7) . .
Pt7 Pt3 Pt4 176.74(7) 2_766 .
Pt5 Pt3 Pt4 90.64(6) . .
Pt8 Pt3 Pt2 112.70(7) . 2_766
Pt13 Pt3 Pt2 63.63(6) 2_766 2_766
Pt1 Pt3 Pt2 61.21(5) 2_766 2_766
Pt1 Pt3 Pt2 120.82(7) . 2_766
Pt6 Pt3 Pt2 121.39(6) . 2_766
Pt7 Pt3 Pt2 89.77(6) 2_766 2_766
Pt5 Pt3 Pt2 177.04(7) . 2_766
Pt4 Pt3 Pt2 89.72(6) . 2_766
Pt8 Pt3 Cd4 58.16(6) . .
Pt13 Pt3 Cd4 58.39(7) 2_766 .
Pt1 Pt3 Cd4 117.90(7) 2_766 .
Pt1 Pt3 Cd4 118.07(8) . .
Pt6 Pt3 Cd4 86.43(7) . .
Pt7 Pt3 Cd4 56.97(6) 2_766 .
Pt5 Pt3 Cd4 56.35(7) . .
Pt4 Pt3 Cd4 120.79(7) . .
Pt2 Pt3 Cd4 121.08(8) 2_766 .
Pt8 Pt3 Cd2 57.70(6) . 2_766
Pt13 Pt3 Cd2 57.60(7) 2_766 2_766
Pt1 Pt3 Cd2 117.30(7) 2_766 2_766
Pt1 Pt3 Cd2 117.18(8) . 2_766
Pt6 Pt3 Cd2 175.54(8) . 2_766
Pt7 Pt3 Cd2 120.94(8) 2_766 2_766
Pt5 Pt3 Cd2 121.74(7) . 2_766
Pt4 Pt3 Cd2 56.30(7) . 2_766
Pt2 Pt3 Cd2 56.27(6) 2_766 2_766
Cd4 Pt3 Cd2 98.03(8) . 2_766
C2 Pt4 Cd6 84.3(12) . .
C2 Pt4 Pt1 145.3(13) . .
Cd6 Pt4 Pt1 89.53(8) . .
C2 Pt4 Pt3 147.5(12) . .
Cd6 Pt4 Pt3 125.39(7) . .
Pt1 Pt4 Pt3 57.69(5) . .
C2 Pt4 Cd2 86.6(13) . 2_766
Cd6 Pt4 Cd2 120.00(10) . 2_766
Pt1 Pt4 Cd2 125.21(8) . 2_766
Pt3 Pt4 Cd2 67.79(7) . 2_766
C2 Pt4 Cd5 86.0(12) . .
Cd6 Pt4 Cd5 119.12(10) . .
Pt1 Pt4 Cd5 67.42(7) . .
Pt3 Pt4 Cd5 89.28(7) . .
Cd2 Pt4 Cd5 119.17(9) 2_766 .
C2 Pt4 Pt8 96.0(12) . .
Cd6 Pt4 Pt8 179.17(10) . .
Pt1 Pt4 Pt8 90.68(6) . .
Pt3 Pt4 Pt8 54.14(5) . .
Cd2 Pt4 Pt8 59.26(7) 2_766 .
Cd5 Pt4 Pt8 61.69(7) . .
C2 Pt4 Pt10 93.5(13) . .
Cd6 Pt4 Pt10 61.65(8) . .
Pt1 Pt4 Pt10 54.27(5) . .
Pt3 Pt4 Pt10 111.52(7) . .
Cd2 Pt4 Pt10 178.34(9) 2_766 .
Cd5 Pt4 Pt10 59.20(7) . .
Pt8 Pt4 Pt10 119.08(7) . .
C2 Pt4 Pt11 94.8(12) . 2_766
Cd6 Pt4 Pt11 59.88(8) . 2_766
Pt1 Pt4 Pt11 111.37(6) . 2_766
Pt3 Pt4 Pt11 90.63(6) . 2_766
Cd2 Pt4 Pt11 62.06(7) 2_766 2_766
Cd5 Pt4 Pt11 178.59(9) . 2_766
Pt8 Pt4 Pt11 119.31(7) . 2_766
Pt10 Pt4 Pt11 119.57(7) . 2_766
C4 Pt5 Pt6 148.4(10) . .
C4 Pt5 Cd3 88.0(11) . .
Pt6 Pt5 Cd3 67.73(7) . .
C4 Pt5 Pt3 144.0(12) . .
Pt6 Pt5 Pt3 58.08(5) . .
Cd3 Pt5 Pt3 125.49(8) . .
C4 Pt5 Cd4 84.4(13) . .
Pt6 Pt5 Cd4 91.32(7) . .
Cd3 Pt5 Cd4 121.63(9) . .
Pt3 Pt5 Cd4 67.55(7) . .
C4 Pt5 Cd5 83.9(11) . .
Pt6 Pt5 Cd5 124.85(8) . .
Cd3 Pt5 Cd5 118.34(10) . .
Pt3 Pt5 Cd5 89.76(8) . .
Cd4 Pt5 Cd5 118.16(9) . .
C4 Pt5 Pt1 145.7(12) . .
Pt6 Pt5 Pt1 57.74(5) . .
Cd3 Pt5 Pt1 89.71(7) . .
Pt3 Pt5 Pt1 57.53(5) . .
Cd4 Pt5 Pt1 124.96(8) . .
Cd5 Pt5 Pt1 67.29(7) . .
C4 Pt5 Pt12 96.8(11) . .
Pt6 Pt5 Pt12 54.10(5) . .
Cd3 Pt5 Pt12 60.39(7) . .
Pt3 Pt5 Pt12 90.40(6) . .
Cd4 Pt5 Pt12 63.30(7) . .
Cd5 Pt5 Pt12 178.45(9) . .
Pt1 Pt5 Pt12 111.55(6) . .
C4 Pt5 Pt8 92.9(11) . .
Pt6 Pt5 Pt8 111.59(7) . .
Cd3 Pt5 Pt8 178.96(8) . .
Pt3 Pt5 Pt8 53.75(5) . .
Cd4 Pt5 Pt8 58.99(7) . .
Cd5 Pt5 Pt8 61.29(7) . .
Pt1 Pt5 Pt8 89.26(6) . .
Pt12 Pt5 Pt8 119.96(7) . .
C4 Pt5 Pt9 96.0(13) . .
Pt6 Pt5 Pt9 90.12(6) . .
Cd3 Pt5 Pt9 61.79(7) . .
Pt3 Pt5 Pt9 110.75(6) . .
Cd4 Pt5 Pt9 176.58(8) . .
Cd5 Pt5 Pt9 58.57(7) . .
Pt1 Pt5 Pt9 53.63(5) . .
Pt12 Pt5 Pt9 119.96(7) . .
Pt8 Pt5 Pt9 117.59(6) . .
Pt12 Pt6 Pt11 71.46(6) . .
Pt12 Pt6 Pt3 171.06(8) . 2_766
Pt11 Pt6 Pt3 99.71(7) . 2_766
Pt12 Pt6 Pt3 99.20(7) . .
Pt11 Pt6 Pt3 170.66(7) . .
Pt3 Pt6 Pt3 89.62(6) 2_766 .
Pt12 Pt6 Pt1 126.30(7) . .
Pt11 Pt6 Pt1 125.48(8) . .
Pt3 Pt6 Pt1 59.71(5) 2_766 .
Pt3 Pt6 Pt1 59.91(5) . .
Pt12 Pt6 Pt1 123.71(8) . 2_766
Pt11 Pt6 Pt1 125.06(7) . 2_766
Pt3 Pt6 Pt1 59.91(6) 2_766 2_766
Pt3 Pt6 Pt1 59.69(6) . 2_766
Pt1 Pt6 Pt1 89.70(6) . 2_766
Pt12 Pt6 Pt5 64.78(5) . .
Pt11 Pt6 Pt5 113.25(7) . .
Pt3 Pt6 Pt5 121.62(6) 2_766 .
Pt3 Pt6 Pt5 61.16(5) . .
Pt1 Pt6 Pt5 61.91(5) . .
Pt1 Pt6 Pt5 120.82(7) 2_766 .
Pt12 Pt6 Pt2 114.06(7) . .
Pt11 Pt6 Pt2 64.56(6) . .
Pt3 Pt6 Pt2 61.56(5) 2_766 .
Pt3 Pt6 Pt2 121.24(7) . .
Pt1 Pt6 Pt2 61.34(6) . .
Pt1 Pt6 Pt2 121.46(7) 2_766 .
Pt5 Pt6 Pt2 90.47(6) . .
Pt12 Pt6 Pt4 112.34(6) . 2_766
Pt11 Pt6 Pt4 64.52(5) . 2_766
Pt3 Pt6 Pt4 61.17(5) 2_766 2_766
Pt3 Pt6 Pt4 120.75(7) . 2_766
Pt1 Pt6 Pt4 120.87(6) . 2_766
Pt1 Pt6 Pt4 61.07(5) 2_766 2_766
Pt5 Pt6 Pt4 177.03(7) . 2_766
Pt2 Pt6 Pt4 90.21(6) . 2_766
Pt12 Pt6 Pt7 63.72(6) . 2_766
Pt11 Pt6 Pt7 113.36(7) . 2_766
Pt3 Pt6 Pt7 120.49(7) 2_766 2_766
Pt3 Pt6 Pt7 60.64(6) . 2_766
Pt1 Pt6 Pt7 120.55(7) . 2_766
Pt1 Pt6 Pt7 60.58(6) 2_766 2_766
Pt5 Pt6 Pt7 89.33(6) . 2_766
Pt2 Pt6 Pt7 177.59(7) . 2_766
Pt4 Pt6 Pt7 89.88(6) 2_766 2_766
Pt12 Pt6 Cd3 59.35(7) . .
Pt11 Pt6 Cd3 58.71(7) . .
Pt3 Pt6 Cd3 117.69(8) 2_766 .
Pt3 Pt6 Cd3 117.08(7) . .
Pt1 Pt6 Cd3 85.56(7) . .
Pt1 Pt6 Cd3 175.23(8) 2_766 .
Pt5 Pt6 Cd3 56.19(7) . .
Pt2 Pt6 Cd3 56.40(7) . .
Pt4 Pt6 Cd3 122.09(8) 2_766 .
Pt7 Pt6 Cd3 121.68(8) 2_766 .
Pt12 Pt6 Cd6 57.82(6) . 2_766
Pt11 Pt6 Cd6 58.55(7) . 2_766
Pt3 Pt6 Cd6 116.77(7) 2_766 2_766
Pt3 Pt6 Cd6 116.77(8) . 2_766
Pt1 Pt6 Cd6 174.27(9) . 2_766
Pt1 Pt6 Cd6 84.57(7) 2_766 2_766
Pt5 Pt6 Cd6 121.44(7) . 2_766
Pt2 Pt6 Cd6 121.86(8) . 2_766
Pt4 Pt6 Cd6 55.89(6) 2_766 2_766
Pt7 Pt6 Cd6 56.40(7) 2_766 2_766
Cd3 Pt6 Cd6 100.17(8) . 2_766
C10 Pt7 Cd1 89.2(17) . .
C10 Pt7 Pt1 147.8(14) . .
Cd1 Pt7 Pt1 67.37(7) . .
C10 Pt7 Pt3 148.4(12) . 2_766
Cd1 Pt7 Pt3 90.66(8) . 2_766
Pt1 Pt7 Pt3 57.70(5) . 2_766
C10 Pt7 Cd6 82.6(14) . .
Cd1 Pt7 Cd6 117.85(9) . .
Pt1 Pt7 Cd6 89.09(7) . .
Pt3 Pt7 Cd6 124.60(9) 2_766 .
C10 Pt7 Cd4 85.7(13) . 2_766
Cd1 Pt7 Cd4 120.00(10) . 2_766
Pt1 Pt7 Cd4 124.67(8) . 2_766
Pt3 Pt7 Cd4 67.17(6) 2_766 2_766
Cd6 Pt7 Cd4 120.57(10) . 2_766
C10 Pt7 Pt12 91.0(17) . 2_766
Cd1 Pt7 Pt12 176.80(8) . 2_766
Pt1 Pt7 Pt12 111.12(7) . 2_766
Pt3 Pt7 Pt12 90.78(6) 2_766 2_766
Cd6 Pt7 Pt12 59.04(7) . 2_766
Cd4 Pt7 Pt12 63.20(7) 2_766 2_766
C10 Pt7 Pt13 98.7(14) . .
Cd1 Pt7 Pt13 62.69(7) . .
Pt1 Pt7 Pt13 90.08(6) . .
Pt3 Pt7 Pt13 54.09(5) 2_766 .
Cd6 Pt7 Pt13 178.69(9) . .
Cd4 Pt7 Pt13 59.20(7) 2_766 .
Pt12 Pt7 Pt13 120.39(6) 2_766 .
C10 Pt7 Pt10 95.7(13) . .
Cd1 Pt7 Pt10 59.11(7) . .
Pt1 Pt7 Pt10 53.80(5) . .
Pt3 Pt7 Pt10 111.24(6) 2_766 .
Cd6 Pt7 Pt10 60.66(7) . .
Cd4 Pt7 Pt10 178.32(8) 2_766 .
Pt12 Pt7 Pt10 117.69(7) 2_766 .
Pt13 Pt7 Pt10 119.53(7) . .
C1 Pt8 Pt3 176.7(14) . .
C1 Pt8 Cd2 105.5(13) . 2_766
Pt3 Pt8 Cd2 71.37(7) . 2_766
C1 Pt8 Cd4 110.2(12) . .
Pt3 Pt8 Cd4 70.68(7) . .
Cd2 Pt8 Cd4 114.79(9) 2_766 .
C1 Pt8 Pt4 117.5(12) . .
Pt3 Pt8 Pt4 62.25(5) . .
Cd2 Pt8 Pt4 59.99(7) 2_766 .
Cd4 Pt8 Pt4 131.70(8) . .
C1 Pt8 Pt5 122.0(14) . .
Pt3 Pt8 Pt5 61.34(5) . .
Cd2 Pt8 Pt5 131.63(8) 2_766 .
Cd4 Pt8 Pt5 59.05(7) . .
Pt4 Pt8 Pt5 88.16(6) . .
C1 Pt8 Cd5 90.1(14) . .
Pt3 Pt8 Cd5 92.45(8) . .
Cd2 Pt8 Cd5 117.33(9) 2_766 .
Cd4 Pt8 Cd5 115.28(10) . .
Pt4 Pt8 Cd5 59.06(7) . .
Pt5 Pt8 Cd5 58.24(7) . .
C1 Pt8 Pt13 123.4(14) . 2_766
Pt3 Pt8 Pt13 54.06(5) . 2_766
Cd2 Pt8 Pt13 57.21(7) 2_766 2_766
Cd4 Pt8 Pt13 57.59(7) . 2_766
Pt4 Pt8 Pt13 99.52(6) . 2_766
Pt5 Pt8 Pt13 98.96(6) . 2_766
Cd5 Pt8 Pt13 146.50(7) . 2_766
C5 Pt9 Pt1 175.6(12) . .
C5 Pt9 Cd5 105.1(12) . .
Pt1 Pt9 Cd5 71.12(8) . .
C5 Pt9 Cd1 110.2(12) . .
Pt1 Pt9 Cd1 70.26(8) . .
Cd5 Pt9 Cd1 115.26(10) . .
C5 Pt9 Pt2 122.4(12) . .
Pt1 Pt9 Pt2 61.78(6) . .
Cd5 Pt9 Pt2 131.33(8) . .
Cd1 Pt9 Pt2 59.92(7) . .
C5 Pt9 Pt5 118.4(12) . .
Pt1 Pt9 Pt5 61.98(6) . .
Cd5 Pt9 Pt5 59.50(7) . .
Cd1 Pt9 Pt5 130.90(8) . .
Pt2 Pt9 Pt5 86.92(6) . .
C5 Pt9 Cd3 91.6(12) . .
Pt1 Pt9 Cd3 92.05(8) . .
Cd5 Pt9 Cd3 115.05(9) . .
Cd1 Pt9 Cd3 116.21(9) . .
Pt2 Pt9 Cd3 57.91(6) . .
Pt5 Pt9 Cd3 57.43(7) . .
C5 Pt9 Pt10 122.0(12) . .
Pt1 Pt9 Pt10 54.21(5) . .
Cd5 Pt9 Pt10 57.66(7) . .
Cd1 Pt9 Pt10 57.67(7) . .
Pt2 Pt9 Pt10 100.24(6) . .
Pt5 Pt9 Pt10 99.58(7) . .
Cd3 Pt9 Pt10 146.25(9) . .
C3 Pt10 Pt1 178.0(17) . .
C3 Pt10 Cd5 107.8(14) . .
Pt1 Pt10 Cd5 70.92(7) . .
C3 Pt10 Cd1 111.9(17) . .
Pt1 Pt10 Cd1 70.07(7) . .
Cd5 Pt10 Cd1 114.42(9) . .
C3 Pt10 Pt4 116.1(18) . .
Pt1 Pt10 Pt4 62.00(6) . .
Cd5 Pt10 Pt4 60.17(7) . .
Cd1 Pt10 Pt4 130.72(8) . .
C3 Pt10 Cd6 87.1(18) . .
Pt1 Pt10 Cd6 92.09(8) . .
Cd5 Pt10 Cd6 116.84(10) . .
Cd1 Pt10 Cd6 115.16(9) . .
Pt4 Pt10 Cd6 58.32(7) . .
C3 Pt10 Pt7 119.9(14) . .
Pt1 Pt10 Pt7 61.03(5) . .
Cd5 Pt10 Pt7 130.90(8) . .
Cd1 Pt10 Pt7 58.52(7) . .
Pt4 Pt10 Pt7 87.58(6) . .
Cd6 Pt10 Pt7 58.46(7) . .
C3 Pt10 Pt9 126.6(18) . .
Pt1 Pt10 Pt9 54.26(5) . .
Cd5 Pt10 Pt9 57.23(7) . .
Cd1 Pt10 Pt9 57.25(7) . .
Pt4 Pt10 Pt9 99.89(6) . .
Cd6 Pt10 Pt9 146.34(8) . .
Pt7 Pt10 Pt9 98.67(6) . .
C8 Pt11 Pt6 176(2) . .
C8 Pt11 Pt17 65(2) . .
Pt6 Pt11 Pt17 110.9(4) . .
C8 Pt11 Cd3 108.5(19) . .
Pt6 Pt11 Cd3 70.00(7) . .
Pt17 Pt11 Cd3 72.9(3) . .
C8 Pt11 Cd6 107(2) . 2_766
Pt6 Pt11 Cd6 70.52(8) . 2_766
Pt17 Pt11 Cd6 76.2(4) . 2_766
Cd3 Pt11 Cd6 115.46(10) . 2_766
C8 Pt11 Pt2 122(2) . .
Pt6 Pt11 Pt2 61.36(6) . .
Pt17 Pt11 Pt2 131.1(3) . .
Cd3 Pt11 Pt2 58.87(7) . .
Cd6 Pt11 Pt2 130.38(9) 2_766 .
C8 Pt11 Pt4 120.7(19) . 2_766
Pt6 Pt11 Pt4 61.53(6) . 2_766
Pt17 Pt11 Pt4 134.4(4) . 2_766
Cd3 Pt11 Pt4 130.17(8) . 2_766
Cd6 Pt11 Pt4 58.61(7) 2_766 2_766
Pt2 Pt11 Pt4 87.13(6) . 2_766
C8 Pt11 Cd2 92.7(19) . .
Pt6 Pt11 Cd2 91.74(8) . .
Pt17 Pt11 Cd2 157.3(4) . .
Cd3 Pt11 Cd2 115.31(9) . .
Cd6 Pt11 Cd2 114.81(9) 2_766 .
Pt2 Pt11 Cd2 58.06(6) . .
Pt4 Pt11 Cd2 57.95(7) 2_766 .
C8 Pt11 Pt12 121.3(19) . .
Pt6 Pt11 Pt12 54.22(5) . .
Pt17 Pt11 Pt12 56.7(4) . .
Cd3 Pt11 Pt12 58.38(7) . .
Cd6 Pt11 Pt12 57.21(7) 2_766 .
Pt2 Pt11 Pt12 99.94(6) . .
Pt4 Pt11 Pt12 98.75(7) 2_766 .
Cd2 Pt11 Pt12 145.95(8) . .
C9 Pt12 Pt6 169.8(17) . .
C9 Pt12 Pt17 62(2) . .
Pt6 Pt12 Pt17 111.1(4) . .
C9 Pt12 Cd6 99.2(17) . 2_766
Pt6 Pt12 Cd6 71.09(7) . 2_766
Pt17 Pt12 Cd6 76.8(4) . 2_766
C9 Pt12 Cd3 114(2) . .
Pt6 Pt12 Cd3 69.62(7) . .
Pt17 Pt12 Cd3 72.6(4) . .
Cd6 Pt12 Cd3 115.65(10) 2_766 .
C9 Pt12 Pt7 116(2) . 2_766
Pt6 Pt12 Pt7 62.38(6) . 2_766
Pt17 Pt12 Pt7 136.3(4) . 2_766
Cd6 Pt12 Pt7 59.93(7) 2_766 2_766
Cd3 Pt12 Pt7 130.33(8) . 2_766
C9 Pt12 Pt5 129.0(17) . .
Pt6 Pt12 Pt5 61.13(5) . .
Pt17 Pt12 Pt5 130.1(4) . .
Cd6 Pt12 Pt5 130.80(8) 2_766 .
Cd3 Pt12 Pt5 58.27(7) . .
Pt7 Pt12 Pt5 86.87(6) 2_766 .
C9 Pt12 Cd4 96(2) . .
Pt6 Pt12 Cd4 91.69(7) . .
Pt17 Pt12 Cd4 156.8(4) . .
Cd6 Pt12 Cd4 116.35(10) 2_766 .
Cd3 Pt12 Cd4 113.67(9) . .
Pt7 Pt12 Cd4 57.96(7) 2_766 .
Pt5 Pt12 Cd4 57.15(7) . .
C9 Pt12 Pt11 118.3(19) . .
Pt6 Pt12 Pt11 54.32(5) . .
Pt17 Pt12 Pt11 56.9(4) . .
Cd6 Pt12 Pt11 58.23(7) 2_766 .
Cd3 Pt12 Pt11 57.55(7) . .
Pt7 Pt12 Pt11 100.63(6) 2_766 .
Pt5 Pt12 Pt11 99.10(6) . .
Cd4 Pt12 Pt11 145.98(8) . .
C7 Pt13 Pt3 172.8(12) . 2_766
C7 Pt13 Cd2 102.0(12) . .
Pt3 Pt13 Cd2 71.34(8) 2_766 .
C7 Pt13 Cd4 111.1(12) . 2_766
Pt3 Pt13 Cd4 70.41(8) 2_766 2_766
Cd2 Pt13 Cd4 114.50(10) . 2_766
C7 Pt13 Pt2 117.1(12) . .
Pt3 Pt13 Pt2 62.33(6) 2_766 .
Cd2 Pt13 Pt2 59.97(6) . .
Cd4 Pt13 Pt2 131.57(9) 2_766 .
C7 Pt13 Pt7 125.5(12) . .
Pt3 Pt13 Pt7 61.58(6) 2_766 .
Cd2 Pt13 Pt7 131.67(9) . .
Cd4 Pt13 Pt7 59.81(7) 2_766 .
Pt2 Pt13 Pt7 87.75(6) . .
C7 Pt13 Cd1 93.6(13) . .
Pt3 Pt13 Cd1 91.86(8) 2_766 .
Cd2 Pt13 Cd1 116.86(9) . .
Cd4 Pt13 Cd1 115.48(9) 2_766 .
Pt2 Pt13 Cd1 58.47(6) . .
Pt7 Pt13 Cd1 57.41(7) . .
C7 Pt13 Pt8 120.5(13) . 2_766
Pt3 Pt13 Pt8 53.90(5) 2_766 2_766
Cd2 Pt13 Pt8 57.29(7) . 2_766
Cd4 Pt13 Pt8 57.22(7) 2_766 2_766
Pt2 Pt13 Pt8 99.52(6) . 2_766
Pt7 Pt13 Pt8 99.41(7) . 2_766
Cd1 Pt13 Pt8 145.76(9) . 2_766
Br1 Cd1 Pt7 127.14(16) . .
Br1 Cd1 Pt9 121.41(15) . .
Pt7 Cd1 Pt9 106.86(11) . .
Br1 Cd1 Pt10 118.99(15) . .
Pt7 Cd1 Pt10 62.37(8) . .
Pt9 Cd1 Pt10 65.08(7) . .
Br1 Cd1 Pt2 130.62(17) . .
Pt7 Cd1 Pt2 89.62(9) . .
Pt9 Cd1 Pt2 61.39(7) . .
Pt10 Cd1 Pt2 106.48(10) . .
Br1 Cd1 Pt13 107.90(14) . .
Pt7 Cd1 Pt13 59.90(7) . .
Pt9 Cd1 Pt13 118.61(10) . .
Pt10 Cd1 Pt13 119.97(11) . .
Pt2 Cd1 Pt13 59.13(6) . .
Br1 Cd1 Pt1 168.92(14) . .
Pt7 Cd1 Pt1 56.37(7) . .
Pt9 Cd1 Pt1 51.60(6) . .
Pt10 Cd1 Pt1 51.47(7) . .
Pt2 Cd1 Pt1 56.37(7) . .
Pt13 Cd1 Pt1 83.03(8) . .
Br2 Cd2 Pt13 121.26(15) . .
Br2 Cd2 Pt8 119.28(13) . 2_766
Pt13 Cd2 Pt8 65.49(7) . 2_766
Br2 Cd2 Pt4 128.05(14) . 2_766
Pt13 Cd2 Pt4 105.84(10) . 2_766
Pt8 Cd2 Pt4 60.75(8) 2_766 2_766
Br2 Cd2 Pt2 130.91(15) . .
Pt13 Cd2 Pt2 60.98(6) . .
Pt8 Cd2 Pt2 105.95(10) 2_766 .
Pt4 Cd2 Pt2 89.37(9) 2_766 .
Br2 Cd2 Pt11 108.23(13) . .
Pt13 Cd2 Pt11 118.83(9) . .
Pt8 Cd2 Pt11 118.74(11) 2_766 .
Pt4 Cd2 Pt11 59.99(7) 2_766 .
Pt2 Cd2 Pt11 59.87(6) . .
Br2 Cd2 Pt3 168.27(14) . 2_766
Pt13 Cd2 Pt3 51.05(6) . 2_766
Pt8 Cd2 Pt3 50.93(6) 2_766 2_766
Pt4 Cd2 Pt3 55.92(7) 2_766 2_766
Pt2 Cd2 Pt3 56.14(6) . 2_766
Pt11 Cd2 Pt3 83.38(8) . 2_766
Br3 Cd3 Pt5 129.62(17) . .
Br3 Cd3 Pt2 128.31(18) . .
Pt5 Cd3 Pt2 90.24(9) . .
Br3 Cd3 Pt11 120.04(18) . .
Pt5 Cd3 Pt11 105.92(11) . .
Pt2 Cd3 Pt11 61.47(7) . .
Br3 Cd3 Pt12 121.10(17) . .
Pt5 Cd3 Pt12 61.34(8) . .
Pt2 Cd3 Pt12 105.78(10) . .
Pt11 Cd3 Pt12 64.07(8) . .
Br3 Cd3 Pt9 107.25(18) . .
Pt5 Cd3 Pt9 60.78(7) . .
Pt2 Cd3 Pt9 60.25(7) . .
Pt11 Cd3 Pt9 119.68(9) . .
Pt12 Cd3 Pt9 119.91(11) . .
Br3 Cd3 Pt6 169.13(19) . .
Pt5 Cd3 Pt6 56.07(7) . .
Pt2 Cd3 Pt6 56.19(7) . .
Pt11 Cd3 Pt6 51.28(6) . .
Pt12 Cd3 Pt6 51.03(7) . .
Pt9 Cd3 Pt6 83.60(8) . .
Br3 Cd3 Pt17 83.0(4) . .
Pt5 Cd3 Pt17 113.0(4) . .
Pt2 Cd3 Pt17 113.5(3) . .
Pt11 Cd3 Pt17 52.5(3) . .
Pt12 Cd3 Pt17 52.2(3) . .
Pt9 Cd3 Pt17 169.8(3) . .
Pt6 Cd3 Pt17 86.2(3) . .
Br4 Cd4 Pt8 118.20(14) . .
Br4 Cd4 Pt5 123.42(16) . .
Pt8 Cd4 Pt5 61.96(7) . .
Br4 Cd4 Pt13 125.40(16) . 2_766
Pt8 Cd4 Pt13 65.19(7) . 2_766
Pt5 Cd4 Pt13 106.26(10) . 2_766
Br4 Cd4 Pt7 133.69(14) . 2_766
Pt8 Cd4 Pt7 105.81(9) . 2_766
Pt5 Cd4 Pt7 88.82(8) . 2_766
Pt13 Cd4 Pt7 60.99(7) 2_766 2_766
Br4 Cd4 Pt12 106.60(14) . .
Pt8 Cd4 Pt12 119.20(10) . .
Pt5 Cd4 Pt12 59.54(7) . .
Pt13 Cd4 Pt12 117.92(9) 2_766 .
Pt7 Cd4 Pt12 58.85(6) 2_766 .
Br4 Cd4 Pt3 169.16(14) . .
Pt8 Cd4 Pt3 51.17(6) . .
Pt5 Cd4 Pt3 56.10(6) . .
Pt13 Cd4 Pt3 51.19(6) 2_766 .
Pt7 Cd4 Pt3 55.87(6) 2_766 .
Pt12 Cd4 Pt3 82.65(8) . .
Br5 Cd5 Pt9 115.57(16) . .
Br5 Cd5 Pt10 125.74(14) . .
Pt9 Cd5 Pt10 65.12(8) . .
Br5 Cd5 Pt5 121.40(14) . .
Pt9 Cd5 Pt5 61.93(7) . .
Pt10 Cd5 Pt5 106.48(9) . .
Br5 Cd5 Pt4 136.37(16) . .
Pt9 Cd5 Pt4 105.75(9) . .
Pt10 Cd5 Pt4 60.62(7) . .
Pt5 Cd5 Pt4 89.57(8) . .
Br5 Cd5 Pt8 107.35(15) . .
Pt9 Cd5 Pt8 120.00(9) . .
Pt10 Cd5 Pt8 118.11(10) . .
Pt5 Cd5 Pt8 60.46(7) . .
Pt4 Cd5 Pt8 59.25(7) . .
Br5 Cd5 Pt1 166.75(17) . .
Pt9 Cd5 Pt1 51.25(6) . .
Pt10 Cd5 Pt1 51.12(6) . .
Pt5 Cd5 Pt1 56.46(6) . .
Pt4 Cd5 Pt1 55.82(6) . .
Pt8 Cd5 Pt1 83.24(8) . .
Br6 Cd6 Pt4 132.50(17) . .
Br6 Cd6 Pt12 115.53(16) . 2_766
Pt4 Cd6 Pt12 105.98(10) . 2_766
Br6 Cd6 Pt7 129.6(2) . .
Pt4 Cd6 Pt7 89.97(8) . .
Pt12 Cd6 Pt7 61.03(7) 2_766 .
Br6 Cd6 Pt11 117.3(2) . 2_766
Pt4 Cd6 Pt11 61.51(7) . 2_766
Pt12 Cd6 Pt11 64.56(8) 2_766 2_766
Pt7 Cd6 Pt11 105.87(10) . 2_766
Br6 Cd6 Pt10 112.39(19) . .
Pt4 Cd6 Pt10 60.03(7) . .
Pt12 Cd6 Pt10 119.81(10) 2_766 .
Pt7 Cd6 Pt10 60.87(7) . .
Pt11 Cd6 Pt10 119.57(10) 2_766 .
Br7 Pt17 C9 106.5(16) . .
Br7 Pt17 C8 109.7(17) . .
C9 Pt17 C8 141(2) . .
Br7 Pt17 Pt12 145.9(9) . .
C9 Pt17 Pt12 39.4(14) . .
C8 Pt17 Pt12 103.8(16) . .
Br7 Pt17 Pt11 147.0(10) . .
C9 Pt17 Pt11 105.1(15) . .
C8 Pt17 Pt11 37.4(15) . .
Pt12 Pt17 Pt11 66.4(4) . .
Br7 Pt17 Cd3 138.3(9) . .
C9 Pt17 Cd3 83.7(14) . .
C8 Pt17 Cd3 78.0(14) . .
Pt12 Pt17 Cd3 55.2(3) . .
Pt11 Pt17 Cd3 54.6(3) . .
O1 C1 Pt8 175(4) . .
O2 C2 Pt4 174(4) . .
O3 C3 Pt10 170(5) . .
O4 C4 Pt5 176(3) . .
O5 C5 Pt9 174(4) . .
O6 C6 Pt2 171(4) . .
O7 C7 Pt13 172(4) . .
O8 C8 Pt11 170(5) . .
O8 C8 Pt17 112(4) . .
Pt11 C8 Pt17 78(2) . .
O9 C9 Pt12 169(6) . .
O9 C9 Pt17 111(5) . .
Pt12 C9 Pt17 78(2) . .
O10 C10 Pt7 169(4) . .
C107 P1 C101 108.6(15) . .
C107 P1 C119 111.5(14) . .
C101 P1 C119 109.1(16) . .
C107 P1 C113 108.8(14) . .
C101 P1 C113 110.3(17) . .
C119 P1 C113 108.5(14) . .
C102 C101 C106 120.0 . .
C102 C101 P1 121(2) . .
C106 C101 P1 119(2) . .
C103 C102 C101 120.0 . .
C103 C102 H102 120.0 . .
C101 C102 H102 120.0 . .
C102 C103 C104 120.0 . .
C102 C103 H103 120.0 . .
C104 C103 H103 120.0 . .
C105 C104 C103 120.0 . .
C105 C104 H104 120.0 . .
C103 C104 H104 120.0 . .
C106 C105 C104 120.0 . .
C106 C105 H105 120.0 . .
C104 C105 H105 120.0 . .
C105 C106 C101 120.0 . .
C105 C106 H106 120.0 . .
C101 C106 H106 120.0 . .
C108 C107 C112 120.0 . .
C108 C107 P1 121.8(16) . .
C112 C107 P1 118.2(16) . .
C109 C108 C107 120.0 . .
C109 C108 H108 120.0 . .
C107 C108 H108 120.0 . .
C108 C109 C110 120.0 . .
C108 C109 H109 120.0 . .
C110 C109 H109 120.0 . .
C109 C110 C111 120.0 . .
C109 C110 H110 120.0 . .
C111 C110 H110 120.0 . .
C112 C111 C110 120.0 . .
C112 C111 H111 120.0 . .
C110 C111 H111 120.0 . .
C111 C112 C107 120.0 . .
C111 C112 H112 120.0 . .
C107 C112 H112 120.0 . .
C114 C113 C118 120.0 . .
C114 C113 P1 123.6(16) . .
C118 C113 P1 116.4(16) . .
C115 C114 C113 120.0 . .
C115 C114 H114 120.0 . .
C113 C114 H114 120.0 . .
C116 C115 C114 120.0 . .
C116 C115 H115 120.0 . .
C114 C115 H115 120.0 . .
C115 C116 C117 120.0 . .
C115 C116 H116 120.0 . .
C117 C116 H116 120.0 . .
C118 C117 C116 120.0 . .
C118 C117 H117 120.0 . .
C116 C117 H117 120.0 . .
C117 C118 C113 120.0 . .
C117 C118 H118 120.0 . .
C113 C118 H118 120.0 . .
C120 C119 C124 120.0 . .
C120 C119 P1 119.7(14) . .
C124 C119 P1 120.1(14) . .
C121 C120 C119 120.0 . .
C121 C120 H120 120.0 . .
C119 C120 H120 120.0 . .
C120 C121 C122 120.0 . .
C120 C121 H121 120.0 . .
C122 C121 H121 120.0 . .
C123 C122 C121 120.0 . .
C123 C122 H122 120.0 . .
C121 C122 H122 120.0 . .
C122 C123 C124 120.0 . .
C122 C123 H123 120.0 . .
C124 C123 H123 120.0 . .
C123 C124 C119 120.0 . .
C123 C124 H124 120.0 . .
C119 C124 H124 120.0 . .
C213 P2 C219 109.8(19) . .
C213 P2 C207 115.1(19) . .
C219 P2 C207 108.2(17) . .
C213 P2 C201 104.5(18) . .
C219 P2 C201 106.5(19) . .
C207 P2 C201 112.4(15) . .
C202 C201 C206 120.0 . .
C202 C201 P2 118(2) . .
C206 C201 P2 122(2) . .
C201 C202 C203 120.0 . .
C201 C202 H202 120.0 . .
C203 C202 H202 120.0 . .
C202 C203 C204 120.0 . .
C202 C203 H203 120.0 . .
C204 C203 H203 120.0 . .
C205 C204 C203 120.0 . .
C205 C204 H204 120.0 . .
C203 C204 H204 120.0 . .
C206 C205 C204 120.0 . .
C206 C205 H205 120.0 . .
C204 C205 H205 120.0 . .
C205 C206 C201 120.0 . .
C205 C206 H206 120.0 . .
C201 C206 H206 120.0 . .
C208 C207 C212 120.0 . .
C208 C207 P2 120.0(16) . .
C212 C207 P2 120.0(16) . .
C209 C208 C207 120.0 . .
C209 C208 H208 120.0 . .
C207 C208 H208 120.0 . .
C208 C209 C210 120.0 . .
C208 C209 H209 120.0 . .
C210 C209 H209 120.0 . .
C211 C210 C209 120.0 . .
C211 C210 H210 120.0 . .
C209 C210 H210 120.0 . .
C210 C211 C212 120.0 . .
C210 C211 H211 120.0 . .
C212 C211 H211 120.0 . .
C211 C212 C207 120.0 . .
C211 C212 H212 120.0 . .
C207 C212 H212 120.0 . .
C214 C213 C218 120.0 . .
C214 C213 P2 121(2) . .
C218 C213 P2 119(2) . .
C213 C214 C215 120.0 . .
C213 C214 H214 120.0 . .
C215 C214 H214 120.0 . .
C216 C215 C214 120.0 . .
C216 C215 H215 120.0 . .
C214 C215 H215 120.0 . .
C217 C216 C215 120.0 . .
C217 C216 H216 120.0 . .
C215 C216 H216 120.0 . .
C216 C217 C218 120.0 . .
C216 C217 H217 120.0 . .
C218 C217 H217 120.0 . .
C217 C218 C213 120.0 . .
C217 C218 H218 120.0 . .
C213 C218 H218 120.0 . .
C220 C219 C224 120.0 . .
C220 C219 P2 116(2) . .
C224 C219 P2 124(2) . .
C221 C220 C219 120.0 . .
C221 C220 H220 120.0 . .
C219 C220 H220 120.0 . .
C220 C221 C222 120.0 . .
C220 C221 H221 120.0 . .
C222 C221 H221 120.0 . .
C223 C222 C221 120.0 . .
C223 C222 H222 120.0 . .
C221 C222 H222 120.0 . .
C222 C223 C224 120.0 . .
C222 C223 H223 120.0 . .
C224 C223 H223 120.0 . .
C223 C224 C219 120.0 . .
C223 C224 H224 120.0 . .
C219 C224 H224 120.0 . .
C307 P3 C319 109.7(14) . .
C307 P3 C313 110.8(14) . .
C319 P3 C313 105.6(15) . .
C307 P3 C301 108.4(14) . .
C319 P3 C301 113.2(16) . .
C313 P3 C301 109.1(14) . .
C302 C301 C306 120.0 . .
C302 C301 P3 120.4(18) . .
C306 C301 P3 119.6(18) . .
C301 C302 C303 120.0 . .
C301 C302 H302 120.0 . .
C303 C302 H302 120.0 . .
C304 C303 C302 120.0 . .
C304 C303 H303 120.0 . .
C302 C303 H303 120.0 . .
C303 C304 C305 120.0 . .
C303 C304 H304 120.0 . .
C305 C304 H304 120.0 . .
C306 C305 C304 120.0 . .
C306 C305 H305 120.0 . .
C304 C305 H305 120.0 . .
C305 C306 C301 120.0 . .
C305 C306 H306 120.0 . .
C301 C306 H306 120.0 . .
C308 C307 C312 120.0 . .
C308 C307 P3 121.0(15) . .
C312 C307 P3 119.0(15) . .
C309 C308 C307 120.0 . .
C309 C308 H308 120.0 . .
C307 C308 H308 120.0 . .
C310 C309 C308 120.0 . .
C310 C309 H309 120.0 . .
C308 C309 H309 120.0 . .
C309 C310 C311 120.0 . .
C309 C310 H310 120.0 . .
C311 C310 H310 120.0 . .
C312 C311 C310 120.0 . .
C312 C311 H311 120.0 . .
C310 C311 H311 120.0 . .
C311 C312 C307 120.0 . .
C311 C312 H312 120.0 . .
C307 C312 H312 120.0 . .
C314 C313 C318 120.0 . .
C314 C313 P3 118.7(16) . .
C318 C313 P3 121.2(16) . .
C315 C314 C313 120.0 . .
C315 C314 H314 120.0 . .
C313 C314 H314 120.0 . .
C314 C315 C316 120.0 . .
C314 C315 H315 120.0 . .
C316 C315 H315 120.0 . .
C317 C316 C315 120.0 . .
C317 C316 H316 120.0 . .
C315 C316 H316 120.0 . .
C318 C317 C316 120.0 . .
C318 C317 H317 120.0 . .
C316 C317 H317 120.0 . .
C317 C318 C313 120.0 . .
C317 C318 H318 120.0 . .
C313 C318 H318 120.0 . .
C320 C319 C324 120.0 . .
C320 C319 P3 118.2(17) . .
C324 C319 P3 121.3(17) . .
C321 C320 C319 120.0 . .
C321 C320 H320 120.0 . .
C319 C320 H320 120.0 . .
C320 C321 C322 120.0 . .
C320 C321 H321 120.0 . .
C322 C321 H321 120.0 . .
C323 C322 C321 120.0 . .
C323 C322 H322 120.0 . .
C321 C322 H322 120.0 . .
C324 C323 C322 120.0 . .
C324 C323 H323 120.0 . .
C322 C323 H323 120.0 . .
C323 C324 C319 120.0 . .
C323 C324 H324 120.0 . .
C319 C324 H324 120.0 . .
O401 C401 N401 134(4) . .
O401 C401 H401 113.2 . .
N401 C401 H401 113.2 . .
C401 N401 C403 126(3) . .
C401 N401 C402 114(3) . .
C403 N401 C402 120(3) . .
N401 C402 H40A 109.5 . .
N401 C402 H40B 109.5 . .
H40A C402 H40B 109.5 . .
N401 C402 H40C 109.5 . .
H40A C402 H40C 109.5 . .
H40B C402 H40C 109.5 . .
N401 C403 H40D 109.5 . .
N401 C403 H40E 109.5 . .
H40D C403 H40E 109.5 . .
N401 C403 H40F 109.5 . .
H40D C403 H40F 109.5 . .
H40E C403 H40F 109.5 . .
O501 C501 N501 127(4) . .
O501 C501 H501 116.7 . .
N501 C501 H501 116.7 . .
C501 N501 C503 126(3) . .
C501 N501 C502 113(3) . .
C503 N501 C502 121(3) . .
N501 C502 H50A 109.5 . .
N501 C502 H50B 109.5 . .
H50A C502 H50B 109.5 . .
N501 C502 H50C 109.5 . .
H50A C502 H50C 109.5 . .
H50B C502 H50C 109.5 . .
N501 C503 H50D 109.5 . .
N501 C503 H50E 109.5 . .
H50D C503 H50E 109.5 . .
N501 C503 H50F 109.5 . .
H50D C503 H50F 109.5 . .
H50E C503 H50F 109.5 . .
O601 C601 N601 131(4) . .
O601 C601 H601 114.5 . .
N601 C601 H601 114.5 . .
C601 N601 C603 127(3) . .
C601 N601 C602 114(3) . .
C603 N601 C602 118(3) . .
N601 C602 H60A 109.5 . .
N601 C602 H60B 109.5 . .
H60A C602 H60B 109.5 . .
N601 C602 H60C 109.5 . .
H60A C602 H60C 109.5 . .
H60B C602 H60C 109.5 . .
N601 C603 H60D 109.5 . .
N601 C603 H60E 109.5 . .
H60D C603 H60E 109.5 . .
N601 C603 H60F 109.5 . .
H60D C603 H60F 109.5 . .
H60E C603 H60F 109.5 . .
O611 C611 N611 127(4) . .
O611 C611 H611 116.3 . .
N611 C611 H611 116.3 . .
C611 N611 C613 128(3) . .
C611 N611 C612 113(3) . .
C613 N611 C612 119(3) . .
N611 C612 H61A 109.5 . .
N611 C612 H61B 109.5 . .
H61A C612 H61B 109.5 . .
N611 C612 H61C 109.5 . .
H61A C612 H61C 109.5 . .
H61B C612 H61C 109.5 . .
N611 C613 H61D 109.5 . .
N611 C613 H61E 109.5 . .
H61D C613 H61E 109.5 . .
N611 C613 H61F 109.5 . .
H61D C613 H61F 109.5 . .
H61E C613 H61F 109.5 . .
O621 C621 N621 132(4) . .
O621 C621 H621 113.9 . .
N621 C621 H621 113.9 . .
C621 N621 C622 115(3) . .
C621 N621 C623 127(3) . .
C622 N621 C623 118(3) . .
N621 C622 H62A 109.5 . .
N621 C622 H62B 109.5 . .
H62A C622 H62B 109.5 . .
N621 C622 H62C 109.5 . .
H62A C622 H62C 109.5 . .
H62B C622 H62C 109.5 . .
N621 C623 H62D 109.5 . .
N621 C623 H62E 109.5 . .
H62D C623 H62E 109.5 . .
N621 C623 H62F 109.5 . .
H62D C623 H62F 109.5 . .
H62E C623 H62F 109.5 . .
O631 C631 N631 131(5) . .
O631 C631 H631 114.6 . .
N631 C631 H631 114.6 . .
C631 N631 C633 127(3) . .
C631 N631 C632 114(3) . .
C633 N631 C632 119(3) . .
N631 C632 H63A 109.5 . .
N631 C632 H63B 109.5 . .
H63A C632 H63B 109.5 . .
N631 C632 H63C 109.5 . .
H63A C632 H63C 109.5 . .
H63B C632 H63C 109.5 . .
N631 C633 H63D 109.5 . .
N631 C633 H63E 109.5 . .
H63D C633 H63E 109.5 . .
N631 C633 H63F 109.5 . .
H63D C633 H63F 109.5 . .
H63E C633 H63F 109.5 . .
O641 C641 N641 134(5) . .
O641 C641 H641 113.0 . .
N641 C641 H641 113.0 . .
C641 N641 C643 125(3) . .
C641 N641 C642 115(3) . .
C643 N641 C642 119(3) . .
N641 C642 H64A 109.5 . .
N641 C642 H64B 109.5 . .
H64A C642 H64B 109.5 . .
N641 C642 H64C 109.5 . .
H64A C642 H64C 109.5 . .
H64B C642 H64C 109.5 . .
N641 C643 H64D 109.5 . .
N641 C643 H64E 109.5 . .
H64D C643 H64E 109.5 . .
N641 C643 H64F 109.5 . .
H64D C643 H64F 109.5 . .
H64E C643 H64F 109.5 . .

loop_
_geom_bond_atom_site_label_1
_geom_bond_atom_site_label_2
_geom_bond_distance
_geom_bond_site_symmetry_2
Pt1 Pt10 2.582(2) .
Pt1 Pt9 2.583(2) .
Pt1 Pt3 2.7019(19) 2_766
Pt1 Pt3 2.711(2) .
Pt1 Pt6 2.715(2) .
Pt1 Pt6 2.716(2) ?
Pt1 Pt7 2.799(2) .
Pt1 Pt4 2.808(2) .
Pt1 Pt2 2.814(2) .
Pt1 Pt5 2.832(2) .
Pt1 Cd1 3.102(3) .
Pt1 Cd5 3.134(3) .
Pt2 C6 1.83(5) .
Pt2 Pt6 2.800(2) .
Pt2 Cd3 2.807(3) .
Pt2 Pt3 2.822(2) 2_766
Pt2 Cd2 2.827(3) .
Pt2 Cd1 2.835(3) .
Pt2 Pt13 2.855(2) .
Pt2 Pt9 2.8766(19) .
Pt2 Pt11 2.881(2) .
Pt3 Pt8 2.5741(19) .
Pt3 Pt13 2.579(2) 2_766
Pt3 Pt1 2.7019(19) 2_766
Pt3 Pt6 2.713(2) ?
Pt3 Pt6 2.714(2) .
Pt3 Pt7 2.801(2) 2_766
Pt3 Pt5 2.801(2) .
Pt3 Pt4 2.8108(19) .
Pt3 Pt2 2.822(2) 2_766
Pt3 Cd4 3.118(3) .
Pt3 Cd2 3.142(3) 2_766
Pt4 C2 1.85(4) .
Pt4 Cd6 2.802(3) .
Pt4 Cd2 2.823(4) 2_766
Pt4 Cd5 2.839(3) .
Pt4 Pt8 2.845(2) .
Pt4 Pt10 2.852(3) .
Pt4 Pt11 2.885(2) 2_766
Pt5 C4 1.77(3) .
Pt5 Pt6 2.7899(19) .
Pt5 Cd3 2.794(3) .
Pt5 Cd4 2.809(3) .
Pt5 Cd5 2.825(3) .
Pt5 Pt12 2.882(2) .
Pt5 Pt8 2.891(2) .
Pt5 Pt9 2.893(2) .
Pt6 Pt12 2.581(2) .
Pt6 Pt11 2.584(2) .
Pt6 Pt3 2.713(2) 2_766
Pt6 Pt1 2.716(2) 2_766
Pt6 Pt4 2.8090(19) 2_766
Pt6 Pt7 2.830(2) 2_766
Pt6 Cd3 3.112(3) .
Pt6 Cd6 3.137(3) 2_766
Pt7 C10 1.71(5) .
Pt7 Cd1 2.795(3) .
Pt7 Pt3 2.801(2) 2_766
Pt7 Cd6 2.833(3) .
Pt7 Cd4 2.837(3) 2_766
Pt7 Pt12 2.864(2) 2_766
Pt7 Pt13 2.870(2) .
Pt7 Pt10 2.903(2) .
Pt8 C1 1.79(3) .
Pt8 Cd2 2.803(3) 2_766
Pt8 Cd4 2.807(3) .
Pt8 Cd5 2.914(3) .
Pt8 Pt13 3.031(2) 2_766
Pt9 C5 1.80(4) .
Pt9 Cd5 2.798(3) .
Pt9 Cd1 2.799(3) .
Pt9 Cd3 2.921(3) .
Pt9 Pt10 3.019(2) .
Pt10 C3 1.78(4) .
Pt10 Cd5 2.811(3) .
Pt10 Cd1 2.812(3) .
Pt10 Cd6 2.897(3) .
Pt11 C8 1.71(7) .
Pt11 Pt17 2.754(17) .
Pt11 Cd3 2.830(3) .
Pt11 Cd6 2.839(4) 2_766
Pt11 Pt4 2.885(2) 2_766
Pt11 Cd2 2.943(3) .
Pt11 Pt12 3.016(2) .
Pt12 C9 1.78(6) .
Pt12 Pt17 2.750(18) .
Pt12 Cd6 2.807(3) 2_766
Pt12 Cd3 2.856(4) .
Pt12 Pt7 2.864(2) 2_766
Pt12 Cd4 2.987(3) .
Pt13 C7 1.80(5) .
Pt13 Pt3 2.579(2) 2_766
Pt13 Cd2 2.800(3) .
Pt13 Cd4 2.819(3) 2_766
Pt13 Cd1 2.948(3) .
Pt13 Pt8 3.031(2) 2_766
Cd1 Br1 2.563(6) .
Cd2 Br2 2.548(5) .
Cd2 Pt8 2.803(3) 2_766
Cd2 Pt4 2.823(3) 2_766
Cd2 Pt3 3.142(3) 2_766
Cd3 Br3 2.550(6) .
Cd3 Pt17 3.319(17) .
Cd4 Br4 2.544(5) .
Cd4 Pt13 2.819(3) 2_766
Cd4 Pt7 2.837(3) 2_766
Cd5 Br5 2.552(4) .
Cd6 Br6 2.538(5) .
Cd6 Pt12 2.807(3) 2_766
Cd6 Pt11 2.839(4) 2_766
Pt17 Br7 2.41(2) .
Pt17 C9 2.49(7) .
Pt17 C8 2.55(6) .
C1 O1 1.18(4) .
C2 O2 1.15(4) .
C3 O3 1.21(5) .
C4 O4 1.18(4) .
C5 O5 1.15(4) .
C6 O6 1.24(5) .
C7 O7 1.17(5) .
C8 O8 1.26(7) .
C9 O9 1.13(6) .
C10 O10 1.25(5) .
P1 C107 1.78(2) .
P1 C101 1.78(2) .
P1 C119 1.79(2) .
P1 C113 1.79(2) .
C101 C102 1.3900 .
C101 C106 1.3900 .
C102 C103 1.3900 .
C102 H102 0.9500 .
C103 C104 1.3900 .
C103 H103 0.9500 .
C104 C105 1.3900 .
C104 H104 0.9500 .
C105 C106 1.3900 .
C105 H105 0.9500 .
C106 H106 0.9500 .
C107 C108 1.3900 .
C107 C112 1.3900 .
C108 C109 1.3900 .
C108 H108 0.9500 .
C109 C110 1.3900 .
C109 H109 0.9500 .
C110 C111 1.3900 .
C110 H110 0.8800 .
C111 C112 1.3900 .
C111 H111 0.9500 .
C112 H112 0.9500 .
C113 C114 1.3900 .
C113 C118 1.3900 .
C114 C115 1.3900 .
C114 H114 0.9500 .
C115 C116 1.3900 .
C115 H115 0.9500 .
C116 C117 1.3900 .
C116 H116 0.9500 .
C117 C118 1.3900 .
C117 H117 0.9500 .
C118 H118 0.9500 .
C119 C120 1.3900 .
C119 C124 1.3900 .
C120 C121 1.3900 .
C120 H120 0.9500 .
C121 C122 1.3900 .
C121 H121 0.9500 .
C122 C123 1.3900 .
C122 H122 0.9500 .
C123 C124 1.3900 .
C123 H123 0.9500 .
C124 H124 0.9500 .
P2 C213 1.75(2) .
P2 C219 1.76(3) .
P2 C207 1.77(2) .
P2 C201 1.79(2) .
C201 C202 1.3900 .
C201 C206 1.3900 .
C202 C203 1.3900 .
C202 H202 0.9500 .
C203 C204 1.3900 .
C203 H203 0.9500 .
C204 C205 1.3900 .
C204 H204 0.9500 .
C205 C206 1.3900 .
C205 H205 0.8800 .
C206 H206 0.9500 .
C207 C208 1.3900 .
C207 C212 1.3900 .
C208 C209 1.3900 .
C208 H208 0.9500 .
C209 C210 1.3900 .
C209 H209 0.9500 .
C210 C211 1.3900 .
C210 H210 0.9500 .
C211 C212 1.3900 .
C211 H211 0.9500 .
C212 H212 0.9500 .
C213 C214 1.3900 .
C213 C218 1.3900 .
C214 C215 1.3900 .
C214 H214 0.9500 .
C215 C216 1.3900 .
C215 H215 0.9500 .
C216 C217 1.3900 .
C216 H216 0.9500 .
C217 C218 1.3900 .
C217 H217 0.9500 .
C218 H218 0.9500 .
C219 C220 1.3900 .
C219 C224 1.3900 .
C220 C221 1.3900 .
C220 H220 0.9500 .
C221 C222 1.3900 .
C221 H221 0.9500 .
C222 C223 1.3900 .
C222 H222 0.9500 .
C223 C224 1.3900 .
C223 H223 0.9500 .
C224 H224 0.9500 .
P3 C307 1.76(2) .
P3 C319 1.79(2) .
P3 C313 1.79(2) .
P3 C301 1.82(2) .
C301 C302 1.3900 .
C301 C306 1.3900 .
C302 C303 1.3900 .
C302 H302 0.9500 .
C303 C304 1.3900 .
C303 H303 0.8800 .
C304 C305 1.3900 .
C304 H304 0.9500 .
C305 C306 1.3900 .
C305 H305 0.9500 .
C306 H306 0.9500 .
C307 C308 1.3900 .
C307 C312 1.3900 .
C308 C309 1.3900 .
C308 H308 0.9500 .
C309 C310 1.3900 .
C309 H309 0.9500 .
C310 C311 1.3900 .
C310 H310 0.9500 .
C311 C312 1.3900 .
C311 H311 0.9500 .
C312 H312 0.9500 .
C313 C314 1.3900 .
C313 C318 1.3900 .
C314 C315 1.3900 .
C314 H314 0.9500 .
C315 C316 1.3900 .
C315 H315 0.9500 .
C316 C317 1.3900 .
C316 H316 0.9500 .
C317 C318 1.3900 .
C317 H317 0.9500 .
C318 H318 0.9500 .
C319 C320 1.3900 .
C319 C324 1.3900 .
C320 C321 1.3900 .
C320 H320 0.9500 .
C321 C322 1.3900 .
C321 H321 0.9500 .
C322 C323 1.3900 .
C322 H322 0.8800 .
C323 C324 1.3900 .
C323 H323 0.8800 .
C324 H324 0.9500 .
O401 C401 1.206(13) .
C401 N401 1.362(12) .
C401 H401 0.9500 .
N401 C403 1.453(12) .
N401 C402 1.455(13) .
C402 H40A 0.8800 .
C402 H40B 0.8800 .
C402 H40C 0.8800 .
C403 H40D 0.9800 .
C403 H40E 0.9800 .
C403 H40F 0.9800 .
O501 C501 1.207(13) .
C501 N501 1.361(13) .
C501 H501 0.9500 .
N501 C503 1.449(13) .
N501 C502 1.455(13) .
C502 H50A 0.9800 .
C502 H50B 0.9800 .
C502 H50C 0.9800 .
C503 H50D 0.8800 .
C503 H50E 0.8800 .
C503 H50F 0.8800 .
O601 C601 1.211(13) .
C601 N601 1.364(13) .
C601 H601 0.9500 .
N601 C603 1.454(13) .
N601 C602 1.454(13) .
C602 H60A 0.9800 .
C602 H60B 0.9800 .
C602 H60C 0.9800 .
C603 H60D 0.8800 .
C603 H60E 0.8800 .
C603 H60F 0.8800 .
O611 C611 1.210(13) .
C611 N611 1.362(13) .
C611 H611 0.9500 .
N611 C613 1.448(13) .
N611 C612 1.456(13) .
C612 H61A 0.9800 .
C612 H61B 0.9800 .
C612 H61C 0.9800 .
C613 H61D 0.9800 .
C613 H61E 0.9800 .
C613 H61F 0.9800 .
O621 C621 1.208(13) .
C621 N621 1.363(13) .
C621 H621 0.9500 .
N621 C622 1.453(13) .
N621 C623 1.453(13) .
C622 H62A 0.9800 .
C622 H62B 0.9800 .
C622 H62C 0.9800 .
C623 H62D 0.9800 .
C623 H62E 0.9800 .
C623 H62F 0.9800 .
O631 C631 1.208(13) .
C631 N631 1.364(13) .
C631 H631 0.9500 .
N631 C633 1.452(13) .
N631 C632 1.453(13) .
C632 H63A 0.9800 .
C632 H63B 0.9800 .
C632 H63C 0.9800 .
C633 H63D 0.9800 .
C633 H63E 0.9800 .
C633 H63F 0.9800 .
O641 C641 1.208(16) .
C641 N641 1.361(15) .
C641 H641 0.9500 .
N641 C643 1.452(15) .
N641 C642 1.453(15) .
C642 H64A 0.9800 .
C642 H64B 0.9800 .
C642 H64C 0.9800 .
C643 H64D 0.9800 .
C643 H64E 0.9800 .
C643 H64F 0.9800 .
